data_4114543
loop_
_publ_author_name
'Akihiko Tsuda'
'Shigeru Sakamoto'
'Kentaro Yamaguchi'
'Takuzo Aida'

_publ_section_title
;
 A Novel Supramolecular Multicolor Thermometer by Self-Assembly of a
 \p-Extended Zinc Porphyrin Complex
;
_journal_name_full 'Journal of the American Chemical Society'
_journal_page_first 15722
_journal_page_last 15723
_journal_paper_doi 10.1021/ja038349k
_journal_volume 125
_journal_year 2003
_chemical_formula_sum 'C137 H165 Cl9 N10 O6 Zn2'
_chemical_formula_weight 2497.71
_space_group_IT_number 2
_symmetry_cell_setting triclinic
_symmetry_Int_Tables_number 2
_symmetry_space_group_name_Hall '-P 1'
_symmetry_space_group_name_H-M 'P -1'
_cell_angle_alpha 88.760(7)
_cell_angle_beta 82.064(8)
_cell_angle_gamma 78.030(7)
_cell_formula_units_Z 2
_cell_length_a 16.861(7)
_cell_length_b 18.234(7)
_cell_length_c 22.424(9)
_cell_measurement_reflns_used 270
_cell_measurement_temperature 100.2
_cell_measurement_theta_max 10.0
_cell_volume 6679(5)
_computing_data_reduction 'teXsan Ver. 1.11'
_computing_publication_material 'teXsan Ver. 1.11'
_computing_structure_refinement 'teXsan Ver. 1.10'
_computing_structure_solution 'DIRDIF94 (PATTY)'
_diffrn_measured_fraction_theta_full 0.8595
_diffrn_measured_fraction_theta_max 0.8595
_diffrn_measurement_device_type 'Bruker Smart 1000 CCD'
_diffrn_measurement_method \w
_diffrn_radiation_type 'Mo K\a'
_diffrn_radiation_wavelength 0.7107
_diffrn_reflns_av_R_equivalents 0.112
_diffrn_reflns_limit_h_max 22
_diffrn_reflns_limit_h_min -21
_diffrn_reflns_limit_k_max 23
_diffrn_reflns_limit_k_min -21
_diffrn_reflns_limit_l_max 27
_diffrn_reflns_limit_l_min -28
_diffrn_reflns_number 40373
_diffrn_reflns_theta_full 28.77
_diffrn_reflns_theta_max 28.77
_exptl_absorpt_coefficient_mu 0.595
_exptl_absorpt_correction_type none
_exptl_crystal_colour dark
_exptl_crystal_density_diffrn 1.242
_exptl_crystal_description prism
_exptl_crystal_size_max 0.380
_exptl_crystal_size_mid 0.210
_exptl_crystal_size_min 0.160
_refine_diff_density_max 2.00
_refine_diff_density_min -1.15
_refine_ls_extinction_method none
_refine_ls_goodness_of_fit_ref 2.276
_refine_ls_hydrogen_treatment noref
_refine_ls_number_parameters 1641
_refine_ls_number_reflns 10795
_refine_ls_R_factor_gt 0.1259
_refine_ls_shift/su_max 5.3554
_refine_ls_structure_factor_coef F
_refine_ls_weighting_details 'w = 1/[\s^2^(Fo) + 0.00106|Fo|^2^]'
_refine_ls_weighting_scheme calc
_refine_ls_wR_factor_ref 0.1559
_reflns_number_gt 10795
_reflns_number_total 29852
_reflns_threshold_expression F^2^>2.0\s(F^2^)
_cod_data_source_file ja038349ksi20031031_114439.cif
_cod_data_source_block Tsuda
_cod_original_cell_volume 6679(4)
_cod_original_sg_symbol_H-M 'P -1 '
_cod_original_formula_sum 'C137 H165 Cl9 N10 O6 Zn2 '
_cod_database_code 4114543

loop_
_symmetry_equiv_pos_as_xyz
x,y,z
-x,-y,-z

loop_
_atom_site_label
_atom_site_type_symbol
_atom_site_fract_x
_atom_site_fract_y
_atom_site_fract_z
_atom_site_U_iso_or_equiv
_atom_site_adp_type
_atom_site_occupancy
_atom_site_calc_flag
Zn(1) Zn -0.05520(9) 0.74249(8) 0.25868(6) 0.0206(4) Uani 1.00 d
Zn(2) Zn 0.18794(9) 0.32440(8) 0.08799(6) 0.0180(4) Uani 1.00 d
Cl(1) Cl 0.3612(5) 0.1605(5) 0.2774(4) 0.214(4) Uani 1.00 d
Cl(2) Cl 0.4593(4) 0.1132(4) 0.1669(3) 0.118(2) Uani 1.00 d
Cl(3) Cl 0.5112(4) 0.2053(4) 0.2500(3) 0.120(3) Uani 1.00 d
Cl(4) Cl 0.3687(5) 0.0806(5) 0.4670(4) 0.174(4) Uani 1.00 d
Cl(5) Cl 0.5158(8) 0.113(1) 0.4090(7) 0.346(9) Uani 1.00 d
Cl(6) Cl 0.4639(9) 0.1204(9) 0.576(1) 0.81(1) Uani 1.00 d
Cl(7) Cl 0.3026(4) 0.0558(4) 0.6496(4) 0.154(3) Uani 1.00 d
Cl(8) Cl 0.4015(6) 0.0130(5) 0.7392(5) 0.237(4) Uani 1.00 d
Cl(9) Cl 0.3437(5) 0.1780(6) 0.7321(5) 0.237(5) Uani 1.00 d
O(1) O 0.092(1) 0.421(1) 0.513(1) 0.25(1) Uani 1.00 d
O(2) O 0.4660(7) 0.0666(9) 0.0124(6) 0.101(5) Uani 1.00 d
O(3) O 0.9459(6) 0.0735(6) -0.0632(5) 0.061(3) Uani 1.00 d
O(4) O 0.9284(4) 0.0219(6) 0.0412(4) 0.055(3) Uani 1.00 d
O(5) O 0.9883(9) 0.4481(8) 0.4562(8) 0.134(6) Uani 1.00 d
N(1) N -0.1317(6) 0.7357(5) 0.3359(4) 0.023(3) Uani 1.00 d
N(2) N -0.0132(5) 0.8276(6) 0.2969(4) 0.020(3) Uani 1.00 d
N(3) N 0.0458(6) 0.7285(5) 0.1958(5) 0.029(3) Uani 1.00 d
N(4) N -0.0687(6) 0.6372(5) 0.2368(4) 0.019(3) Uani 1.00 d
N(5) N 0.2868(6) 0.3333(6) 0.1299(4) 0.027(3) Uani 1.00 d
N(6) N 0.2672(6) 0.2777(5) 0.0135(4) 0.025(3) Uani 1.00 d
N(7) N 0.0970(6) 0.2807(5) 0.0570(4) 0.024(3) Uani 1.00 d
N(8) N 0.1180(5) 0.3357(5) 0.1716(4) 0.017(3) Uani 1.00 d
N(9) N -0.1290(6) 0.8063(5) 0.1969(4) 0.028(3) Uani 1.00 d
N(10) N 0.1450(6) 0.4380(6) 0.0615(4) 0.025(3) Uani 1.00 d
C(1) C -0.1500(8) 0.7870(7) 0.3848(5) 0.029(4) Uani 1.00 d
C(2) C -0.2165(8) 0.7681(8) 0.4259(5) 0.033(4) Uani 1.00 d
C(3) C -0.2388(8) 0.7104(7) 0.4040(5) 0.030(4) Uani 1.00 d
C(4) C -0.1853(8) 0.6884(7) 0.3478(5) 0.028(4) Uani 1.00 d
C(5) C -0.1840(6) 0.6243(6) 0.3136(5) 0.016(3) Uani 1.00 d
C(6) C -0.1283(7) 0.6005(6) 0.2615(5) 0.017(3) Uani 1.00 d
C(7) C -0.1248(7) 0.5324(7) 0.2296(6) 0.029(4) Uani 1.00 d
C(8) C -0.0634(7) 0.5276(7) 0.1825(6) 0.027(4) Uani 1.00 d
C(9) C -0.0275(8) 0.5937(7) 0.1872(5) 0.025(4) Uani 1.00 d
C(10) C 0.0351(7) 0.6134(6) 0.1454(5) 0.018(3) Uani 1.00 d
C(11) C 0.0669(7) 0.6767(7) 0.1472(6) 0.024(3) Uani 1.00 d
C(12) C 0.1326(7) 0.6958(6) 0.1056(5) 0.025(3) Uani 1.00 d
C(13) C 0.1491(7) 0.7592(7) 0.1267(6) 0.029(4) Uani 1.00 d
C(14) C 0.0968(7) 0.7791(7) 0.1812(6) 0.025(4) Uani 1.00 d
C(15) C 0.1012(6) 0.8389(7) 0.2178(5) 0.019(3) Uani 1.00 d
C(16) C 0.0468(8) 0.8604(7) 0.2740(6) 0.029(4) Uani 1.00 d
C(17) C 0.0560(8) 0.9184(7) 0.3133(6) 0.033(4) Uani 1.00 d
C(18) C -0.0004(8) 0.9188(7) 0.3613(6) 0.031(4) Uani 1.00 d
C(19) C -0.0448(7) 0.8638(6) 0.3504(5) 0.022(3) Uani 1.00 d
C(20) C -0.1073(8) 0.8445(7) 0.3919(5) 0.032(4) Uani 1.00 d
C(21) C -0.2494(8) 0.5815(6) 0.3342(5) 0.022(3) Uani 1.00 d
C(22) C -0.3298(8) 0.6148(7) 0.3335(5) 0.028(4) Uani 1.00 d
C(23) C -0.3930(8) 0.5771(8) 0.3535(6) 0.033(4) Uani 1.00 d
C(24) C -0.3696(8) 0.5032(7) 0.3723(6) 0.034(4) Uani 1.00 d
C(25) C -0.2883(7) 0.4673(7) 0.3733(5) 0.025(4) Uani 1.00 d
C(26) C -0.2281(7) 0.5077(7) 0.3542(5) 0.023(3) Uani 1.00 d
C(27) C -0.4814(8) 0.6129(8) 0.3536(7) 0.041(4) Uani 1.00 d
C(28) C -0.495(1) 0.692(1) 0.377(2) 0.15(1) Uani 1.00 d
C(29) C -0.539(1) 0.582(2) 0.395(2) 0.20(1) Uani 1.00 d
C(30) C -0.503(1) 0.610(3) 0.299(2) 0.26(2) Uani 1.00 d
C(31) C -0.2659(8) 0.3860(7) 0.3969(6) 0.031(4) Uani 1.00 d
C(32) C -0.315(1) 0.3381(9) 0.3727(10) 0.084(7) Uani 1.00 d
C(33) C -0.181(1) 0.350(1) 0.375(2) 0.19(1) Uani 1.00 d
C(34) C -0.290(2) 0.386(1) 0.4634(8) 0.18(1) Uani 1.00 d
C(35) C 0.0693(7) 0.5608(7) 0.0937(6) 0.028(4) Uani 1.00 d
C(36) C 0.0576(8) 0.5803(6) 0.0353(5) 0.026(4) Uani 1.00 d
C(37) C 0.0937(8) 0.5269(7) -0.0110(5) 0.029(4) Uani 1.00 d
C(38) C 0.1358(7) 0.4577(7) 0.0047(5) 0.022(3) Uani 1.00 d
C(39) C 0.1140(8) 0.4908(6) 0.1040(5) 0.026(3) Uani 1.00 d
C(40) C 0.1656(7) 0.8834(6) 0.2009(5) 0.022(3) Uani 1.00 d
C(41) C 0.2453(8) 0.8528(7) 0.2087(6) 0.030(4) Uani 1.00 d
C(42) C 0.3082(8) 0.8941(7) 0.1942(6) 0.033(4) Uani 1.00 d
C(43) C 0.2852(8) 0.9646(7) 0.1734(6) 0.036(4) Uani 1.00 d
C(44) C 0.2049(8) 0.9972(7) 0.1629(6) 0.032(4) Uani 1.00 d
C(45) C 0.1433(8) 0.9544(7) 0.1787(7) 0.036(4) Uani 1.00 d
C(46) C 0.3976(9) 0.8608(8) 0.2038(8) 0.063(5) Uani 1.00 d
C(47) C 0.421(1) 0.776(1) 0.179(1) 0.116(9) Uani 1.00 d
C(48) C 0.460(1) 0.901(1) 0.161(2) 0.16(1) Uani 1.00 d
C(49) C 0.406(1) 0.882(3) 0.2610(10) 0.30(2) Uani 1.00 d
C(50) C 0.1829(9) 1.0760(7) 0.1385(7) 0.047(5) Uani 1.00 d
C(51) C 0.220(3) 1.081(1) 0.077(1) 0.30(2) Uani 1.00 d
C(52) C 0.212(2) 1.130(1) 0.180(1) 0.19(1) Uani 1.00 d
C(53) C 0.093(2) 1.103(2) 0.144(2) 0.26(2) Uani 1.00 d
C(54) C -0.1246(8) 0.8845(7) 0.4516(6) 0.033(4) Uani 1.00 d
C(55) C -0.1066(8) 0.8435(8) 0.5023(6) 0.034(4) Uani 1.00 d
C(56) C -0.1191(8) 0.8795(7) 0.5584(6) 0.034(4) Uani 1.00 d
C(57) C -0.1547(9) 0.9563(8) 0.5608(6) 0.038(4) Uani 1.00 d
C(58) C -0.1768(8) 0.9980(7) 0.5119(5) 0.034(4) Uani 1.00 d
C(59) C -0.1592(8) 0.9592(7) 0.4553(5) 0.031(4) Uani 1.00 d
C(60) C -0.0989(8) 0.8311(8) 0.6151(6) 0.037(4) Uani 1.00 d
C(61) C -0.022(1) 0.780(1) 0.6022(8) 0.085(7) Uani 1.00 d
C(62) C -0.088(2) 0.882(1) 0.6650(9) 0.123(8) Uani 1.00 d
C(63) C -0.167(1) 0.792(1) 0.6344(9) 0.101(8) Uani 1.00 d
C(64) C -0.210(1) 1.0830(8) 0.5139(6) 0.053(5) Uani 1.00 d
C(65) C -0.139(1) 1.1234(9) 0.4878(8) 0.068(6) Uani 1.00 d
C(66) C -0.236(2) 1.110(1) 0.5804(8) 0.106(8) Uani 1.00 d
C(67) C -0.277(1) 1.102(1) 0.4762(9) 0.082(7) Uani 1.00 d
C(68) C 0.200(1) 0.1141(8) -0.1045(7) 0.101(7) Uani 1.00 d
C(69) C 0.1663(8) 0.1902(6) -0.0964(5) 0.025(3) Uani 1.00 d
C(70) C 0.2862(9) 0.3619(7) 0.1870(5) 0.033(4) Uani 1.00 d
C(71) C 0.3660(8) 0.3749(8) 0.1952(6) 0.041(4) Uani 1.00 d
C(72) C 0.4162(7) 0.3527(8) 0.1416(6) 0.032(4) Uani 1.00 d
C(73) C 0.3658(7) 0.3286(7) 0.1014(5) 0.024(3) Uani 1.00 d
C(74) C 0.3967(7) 0.3034(7) 0.0416(5) 0.025(3) Uani 1.00 d
C(75) C 0.3502(7) 0.2797(7) 0.0019(5) 0.026(4) Uani 1.00 d
C(76) C 0.3826(9) 0.2466(9) -0.0556(6) 0.059(5) Uani 1.00 d
C(77) C 0.3213(9) 0.2260(9) -0.0790(6) 0.052(5) Uani 1.00 d
C(78) C 0.2493(7) 0.2436(7) -0.0348(5) 0.028(4) Uani 1.00 d
C(79) C 0.1705(8) 0.2321(7) -0.0412(5) 0.024(3) Uani 1.00 d
C(80) C 0.1002(8) 0.2481(7) 0.0004(5) 0.027(4) Uani 1.00 d
C(81) C 0.0255(9) 0.2272(7) -0.0051(6) 0.035(4) Uani 1.00 d
C(82) C -0.0256(7) 0.2484(7) 0.0472(6) 0.024(3) Uani 1.00 d
C(83) C 0.0207(7) 0.2819(6) 0.0867(5) 0.023(3) Uani 1.00 d
C(84) C -0.0084(7) 0.3049(7) 0.1451(5) 0.020(3) Uani 1.00 d
C(85) C 0.0391(7) 0.3308(6) 0.1847(5) 0.016(3) Uani 1.00 d
C(86) C 0.0076(7) 0.3522(7) 0.2469(5) 0.022(3) Uani 1.00 d
C(87) C 0.0684(7) 0.3735(7) 0.2690(5) 0.024(3) Uani 1.00 d
C(88) C 0.1397(7) 0.3637(7) 0.2232(5) 0.027(4) Uani 1.00 d
C(89) C 0.2149(7) 0.3786(7) 0.2291(5) 0.021(3) Uani 1.00 d
C(90) C 0.4844(7) 0.3015(7) 0.0198(6) 0.027(4) Uani 1.00 d
C(91) C 0.5431(8) 0.2471(7) 0.0366(5) 0.029(4) Uani 1.00 d
C(92) C 0.6253(8) 0.2420(8) 0.0148(6) 0.031(4) Uani 1.00 d
C(93) C 0.6419(7) 0.2989(8) -0.0251(6) 0.036(4) Uani 1.00 d
C(94) C 0.5840(7) 0.3547(7) -0.0432(5) 0.024(4) Uani 1.00 d
C(95) C 0.5033(8) 0.3570(7) -0.0211(6) 0.031(4) Uani 1.00 d
C(96) C 0.6923(8) 0.1806(7) 0.0318(6) 0.033(4) Uani 1.00 d
C(97) C 0.6654(10) 0.1442(10) 0.0913(7) 0.062(6) Uani 1.00 d
C(98) C 0.7081(9) 0.1205(8) -0.0194(7) 0.052(5) Uani 1.00 d
C(99) C 0.7716(7) 0.2045(8) 0.0397(6) 0.033(4) Uani 1.00 d
C(100) C 0.6061(9) 0.4156(10) -0.0868(7) 0.054(5) Uani 1.00 d
C(101) C 0.6549(9) 0.381(1) -0.1461(7) 0.061(6) Uani 1.00 d
C(102) C 0.6625(8) 0.4590(8) -0.0547(7) 0.050(5) Uani 1.00 d
C(103) C 0.5340(9) 0.471(1) -0.1005(7) 0.065(6) Uani 1.00 d
C(104) C -0.0947(7) 0.2978(7) 0.1690(5) 0.025(4) Uani 1.00 d
C(105) C -0.1016(8) 0.2322(7) 0.2008(6) 0.031(4) Uani 1.00 d
C(106) C -0.1811(8) 0.2192(7) 0.2230(5) 0.031(4) Uani 1.00 d
C(107) C -0.2476(8) 0.2718(8) 0.2124(5) 0.032(4) Uani 1.00 d
C(108) C -0.2410(8) 0.3395(8) 0.1823(6) 0.037(4) Uani 1.00 d
C(109) C -0.1606(7) 0.3508(7) 0.1609(6) 0.028(4) Uani 1.00 d
C(110) C -0.3144(8) 0.4010(8) 0.1710(6) 0.035(4) Uani 1.00 d
C(111) C -0.311(1) 0.4733(10) 0.1962(9) 0.070(6) Uani 1.00 d
C(112) C -0.396(1) 0.380(1) 0.2055(10) 0.085(7) Uani 1.00 d
C(113) C -0.324(1) 0.404(1) 0.1045(7) 0.081(6) Uani 1.00 d
C(114) C -0.1886(9) 0.1455(8) 0.2539(6) 0.045(4) Uani 1.00 d
C(115) C -0.273(1) 0.136(1) 0.271(1) 0.121(8) Uani 1.00 d
C(116) C -0.143(2) 0.080(1) 0.2118(9) 0.116(8) Uani 1.00 d
C(117) C -0.145(1) 0.141(1) 0.3117(8) 0.064(6) Uani 1.00 d
C(118) C 0.2247(8) 0.4173(7) 0.2861(5) 0.028(4) Uani 1.00 d
C(119) C 0.2741(8) 0.3797(7) 0.3252(5) 0.030(4) Uani 1.00 d
C(120) C 0.2912(8) 0.4154(7) 0.3762(6) 0.034(4) Uani 1.00 d
C(121) C 0.2493(8) 0.4900(7) 0.3847(5) 0.029(4) Uani 1.00 d
C(122) C 0.2001(8) 0.5315(7) 0.3434(6) 0.035(4) Uani 1.00 d
C(123) C 0.1864(8) 0.4933(7) 0.2952(5) 0.029(4) Uani 1.00 d
C(124) C 0.3473(9) 0.3726(7) 0.4177(5) 0.033(4) Uani 1.00 d
C(125) C 0.3205(10) 0.2999(8) 0.4364(7) 0.050(5) Uani 1.00 d
C(126) C 0.4342(9) 0.3520(10) 0.3834(7) 0.055(5) Uani 1.00 d
C(127) C 0.3483(9) 0.4180(8) 0.4738(6) 0.041(4) Uani 1.00 d
C(128) C 0.1592(9) 0.6161(8) 0.3512(6) 0.045(5) Uani 1.00 d
C(129) C 0.177(1) 0.6489(9) 0.4088(7) 0.066(6) Uani 1.00 d
C(130) C 0.0686(9) 0.6254(9) 0.3518(8) 0.062(6) Uani 1.00 d
C(131) C 0.194(1) 0.6595(9) 0.2969(7) 0.066(6) Uani 1.00 d
C(132) C -0.158(1) 0.8792(9) 0.2020(7) 0.090(7) Uani 1.00 d
C(133) C -0.201(2) 0.9206(9) 0.1620(8) 0.105(7) Uani 1.00 d
C(134) C -0.1353(7) 0.7737(7) 0.1443(5) 0.022(3) Uani 1.00 d
C(135) C 0.378(2) 0.092(2) 0.670(2) 0.34(2) Uani 1.00 d
C(136) C 0.471(4) 0.082(3) 0.492(3) 0.54(3) Uani 1.00 d
C(137) C 0.431(1) 0.183(1) 0.224(1) 0.097(7) Uani 1.00 d
H(1) H -0.2395 0.7923 0.4632 0.0390 Uiso 1.00 calc
H(2) H -0.2812 0.6865 0.4217 0.0351 Uiso 1.00 calc
H(3) H -0.1584 0.4971 0.2396 0.0339 Uiso 1.00 calc
H(4) H -0.0473 0.4895 0.1522 0.0322 Uiso 1.00 calc
H(5) H 0.1591 0.6690 0.0701 0.0307 Uiso 1.00 calc
H(6) H 0.1887 0.7859 0.1080 0.0344 Uiso 1.00 calc
H(7) H 0.0952 0.9494 0.3070 0.0385 Uiso 1.00 calc
H(8) H -0.0097 0.9504 0.3957 0.0365 Uiso 1.00 calc
H(9) H -0.3441 0.6644 0.3192 0.0343 Uiso 1.00 calc
H(10) H -0.4116 0.4759 0.3853 0.0394 Uiso 1.00 calc
H(11) H -0.1714 0.4844 0.3552 0.0277 Uiso 1.00 calc
H(12) H -0.4806 0.6894 0.4188 0.1985 Uiso 1.00 calc
H(13) H -0.4618 0.7193 0.3542 0.1985 Uiso 1.00 calc
H(14) H -0.5508 0.7148 0.3801 0.1985 Uiso 1.00 calc
H(15) H -0.5901 0.6138 0.4009 0.2326 Uiso 1.00 calc
H(16) H -0.5407 0.5332 0.3854 0.2326 Uiso 1.00 calc
H(17) H -0.5185 0.5788 0.4360 0.2326 Uiso 1.00 calc
H(18) H -0.4737 0.6392 0.2753 0.3281 Uiso 1.00 calc
H(19) H -0.4907 0.5596 0.2884 0.3281 Uiso 1.00 calc
H(20) H -0.5597 0.6297 0.3048 0.3281 Uiso 1.00 calc
H(21) H -0.3723 0.3573 0.3858 0.1017 Uiso 1.00 calc
H(22) H -0.3073 0.3400 0.3291 0.1017 Uiso 1.00 calc
H(23) H -0.3004 0.2885 0.3849 0.1017 Uiso 1.00 calc
H(24) H -0.1697 0.2998 0.3878 0.2287 Uiso 1.00 calc
H(25) H -0.1720 0.3511 0.3317 0.2287 Uiso 1.00 calc
H(26) H -0.1445 0.3767 0.3897 0.2287 Uiso 1.00 calc
H(27) H -0.2630 0.4153 0.4831 0.2281 Uiso 1.00 calc
H(28) H -0.3489 0.4048 0.4724 0.2281 Uiso 1.00 calc
H(29) H -0.2796 0.3353 0.4778 0.2281 Uiso 1.00 calc
H(30) H 0.0261 0.6283 0.0265 0.0290 Uiso 1.00 calc
H(31) H 0.0881 0.5396 -0.0522 0.0346 Uiso 1.00 calc
H(32) H 0.1598 0.4223 -0.0262 0.0264 Uiso 1.00 calc
H(33) H 0.1237 0.4790 0.1446 0.0304 Uiso 1.00 calc
H(34) H 0.2588 0.8034 0.2247 0.0349 Uiso 1.00 calc
H(35) H 0.3260 0.9938 0.1647 0.0415 Uiso 1.00 calc
H(36) H 0.0878 0.9746 0.1727 0.0423 Uiso 1.00 calc
H(37) H 0.3853 0.7486 0.2025 0.1470 Uiso 1.00 calc
H(38) H 0.4140 0.7762 0.1388 0.1470 Uiso 1.00 calc
H(39) H 0.4755 0.7562 0.1850 0.1470 Uiso 1.00 calc
H(40) H 0.5140 0.8831 0.1678 0.2130 Uiso 1.00 calc
H(41) H 0.4566 0.8897 0.1187 0.2130 Uiso 1.00 calc
H(42) H 0.4452 0.9538 0.1655 0.2130 Uiso 1.00 calc
H(43) H 0.4604 0.8579 0.2695 0.3415 Uiso 1.00 calc
H(44) H 0.3939 0.9306 0.2680 0.3415 Uiso 1.00 calc
H(45) H 0.3691 0.8563 0.2901 0.3415 Uiso 1.00 calc
H(46) H 0.2823 1.0627 0.0782 0.3373 Uiso 1.00 calc
H(47) H 0.2050 1.0519 0.0518 0.3373 Uiso 1.00 calc
H(48) H 0.2157 1.1319 0.0660 0.3373 Uiso 1.00 calc
H(49) H 0.2703 1.1122 0.1816 0.2125 Uiso 1.00 calc
H(50) H 0.2059 1.1789 0.1622 0.2125 Uiso 1.00 calc
H(51) H 0.1837 1.1322 0.2184 0.2125 Uiso 1.00 calc
H(52) H 0.0798 1.1546 0.1310 0.3098 Uiso 1.00 calc
H(53) H 0.0677 1.0735 0.1229 0.3098 Uiso 1.00 calc
H(54) H 0.0693 1.1038 0.1867 0.3098 Uiso 1.00 calc
H(55) H -0.0858 0.7903 0.4998 0.0394 Uiso 1.00 calc
H(56) H -0.1640 0.9801 0.5998 0.0436 Uiso 1.00 calc
H(57) H -0.1723 0.9862 0.4196 0.0352 Uiso 1.00 calc
H(58) H -0.0963 1.1131 0.5108 0.0788 Uiso 1.00 calc
H(59) H -0.1200 1.1071 0.4469 0.0788 Uiso 1.00 calc
H(60) H -0.1605 1.1766 0.4871 0.0788 Uiso 1.00 calc
H(61) H -0.1887 1.0993 0.6019 0.1260 Uiso 1.00 calc
H(62) H -0.2578 1.1617 0.5828 0.1260 Uiso 1.00 calc
H(63) H -0.2750 1.0830 0.5997 0.1260 Uiso 1.00 calc
H(64) H -0.2957 1.1547 0.4760 0.0969 Uiso 1.00 calc
H(65) H -0.2555 1.0853 0.4356 0.0969 Uiso 1.00 calc
H(66) H -0.3190 1.0778 0.4913 0.0969 Uiso 1.00 calc
H(67) H 0.2195 0.0848 -0.0713 0.1227 Uiso 1.00 calc
H(70) H 0.3807 0.3947 0.2299 0.0503 Uiso 1.00 calc
H(71) H 0.4728 0.3538 0.1323 0.0389 Uiso 1.00 calc
H(72) H 0.4376 0.2405 -0.0738 0.0676 Uiso 1.00 calc
H(73) H 0.3260 0.2028 -0.1168 0.0621 Uiso 1.00 calc
H(74) H 0.0121 0.2030 -0.0388 0.0399 Uiso 1.00 calc
H(75) H -0.0804 0.2427 0.0559 0.0284 Uiso 1.00 calc
H(76) H -0.0463 0.3513 0.2677 0.0262 Uiso 1.00 calc
H(77) H 0.0656 0.3919 0.3091 0.0278 Uiso 1.00 calc
H(78) H 0.5290 0.2105 0.0644 0.0335 Uiso 1.00 calc
H(79) H 0.6977 0.2978 -0.0395 0.0427 Uiso 1.00 calc
H(80) H 0.4613 0.3955 -0.0327 0.0380 Uiso 1.00 calc
H(81) H 0.6555 0.1798 0.1232 0.0723 Uiso 1.00 calc
H(82) H 0.6167 0.1263 0.0888 0.0723 Uiso 1.00 calc
H(83) H 0.7075 0.1029 0.0995 0.0723 Uiso 1.00 calc
H(84) H 0.6589 0.1031 -0.0220 0.0596 Uiso 1.00 calc
H(85) H 0.7238 0.1428 -0.0573 0.0596 Uiso 1.00 calc
H(86) H 0.7499 0.0801 -0.0118 0.0596 Uiso 1.00 calc
H(87) H 0.8112 0.1622 0.0473 0.0382 Uiso 1.00 calc
H(88) H 0.7907 0.2282 0.0034 0.0382 Uiso 1.00 calc
H(89) H 0.7613 0.2394 0.0718 0.0382 Uiso 1.00 calc
H(90) H 0.7014 0.3459 -0.1382 0.0724 Uiso 1.00 calc
H(91) H 0.6209 0.3577 -0.1667 0.0724 Uiso 1.00 calc
H(92) H 0.6714 0.4202 -0.1709 0.0724 Uiso 1.00 calc
H(93) H 0.7094 0.4249 -0.0453 0.0588 Uiso 1.00 calc
H(94) H 0.6795 0.4963 -0.0817 0.0588 Uiso 1.00 calc
H(95) H 0.6321 0.4832 -0.0193 0.0588 Uiso 1.00 calc
H(96) H 0.5512 0.5089 -0.1259 0.0784 Uiso 1.00 calc
H(97) H 0.5001 0.4469 -0.1207 0.0784 Uiso 1.00 calc
H(98) H 0.5038 0.4931 -0.0643 0.0784 Uiso 1.00 calc
H(99) H -0.0538 0.1960 0.2081 0.0353 Uiso 1.00 calc
H(100) H -0.3006 0.2620 0.2263 0.0377 Uiso 1.00 calc
H(101) H -0.1533 0.3956 0.1410 0.0338 Uiso 1.00 calc
H(102) H -0.3090 0.4693 0.2375 0.0875 Uiso 1.00 calc
H(103) H -0.2647 0.4901 0.1762 0.0875 Uiso 1.00 calc
H(104) H -0.3595 0.5093 0.1890 0.0875 Uiso 1.00 calc
H(105) H -0.4422 0.4170 0.1993 0.1034 Uiso 1.00 calc
H(106) H -0.4021 0.3326 0.1910 0.1034 Uiso 1.00 calc
H(107) H -0.3922 0.3756 0.2476 0.1034 Uiso 1.00 calc
H(108) H -0.3690 0.4429 0.0971 0.0969 Uiso 1.00 calc
H(109) H -0.2757 0.4123 0.0807 0.0969 Uiso 1.00 calc
H(110) H -0.3349 0.3571 0.0919 0.0969 Uiso 1.00 calc
H(111) H -0.3027 0.1764 0.2962 0.1482 Uiso 1.00 calc
H(112) H -0.2992 0.1390 0.2342 0.1482 Uiso 1.00 calc
H(113) H -0.2746 0.0901 0.2888 0.1482 Uiso 1.00 calc
H(114) H -0.1459 0.0337 0.2294 0.1360 Uiso 1.00 calc
H(115) H -0.1654 0.0837 0.1743 0.1360 Uiso 1.00 calc
H(116) H -0.0858 0.0833 0.2019 0.1360 Uiso 1.00 calc
H(117) H -0.1488 0.0949 0.3321 0.0798 Uiso 1.00 calc
H(118) H -0.0883 0.1419 0.3006 0.0798 Uiso 1.00 calc
H(119) H -0.1699 0.1817 0.3376 0.0798 Uiso 1.00 calc
H(120) H 0.2975 0.3281 0.3182 0.0350 Uiso 1.00 calc
H(121) H 0.2535 0.5150 0.4204 0.0328 Uiso 1.00 calc
H(122) H 0.1517 0.5178 0.2682 0.0335 Uiso 1.00 calc
H(123) H 0.2659 0.3105 0.4566 0.0618 Uiso 1.00 calc
H(124) H 0.3234 0.2697 0.4019 0.0618 Uiso 1.00 calc
H(125) H 0.3557 0.2734 0.4631 0.0618 Uiso 1.00 calc
H(126) H 0.4709 0.3252 0.4087 0.0664 Uiso 1.00 calc
H(127) H 0.4350 0.3219 0.3490 0.0664 Uiso 1.00 calc
H(128) H 0.4530 0.3966 0.3698 0.0664 Uiso 1.00 calc
H(129) H 0.3860 0.3893 0.4979 0.0508 Uiso 1.00 calc
H(130) H 0.3654 0.4634 0.4626 0.0508 Uiso 1.00 calc
H(131) H 0.2955 0.4287 0.4964 0.0508 Uiso 1.00 calc
H(132) H 0.2349 0.6429 0.4081 0.0783 Uiso 1.00 calc
H(133) H 0.1525 0.7005 0.4116 0.0783 Uiso 1.00 calc
H(134) H 0.1560 0.6234 0.4430 0.0783 Uiso 1.00 calc
H(135) H 0.0438 0.6763 0.3554 0.0742 Uiso 1.00 calc
H(136) H 0.0585 0.6048 0.3157 0.0742 Uiso 1.00 calc
H(137) H 0.0470 0.5985 0.3854 0.0742 Uiso 1.00 calc
H(138) H 0.2520 0.6537 0.2959 0.0778 Uiso 1.00 calc
H(139) H 0.1833 0.6404 0.2606 0.0778 Uiso 1.00 calc
H(140) H 0.1694 0.7111 0.3010 0.0778 Uiso 1.00 calc
H(141) H -0.1469 0.9039 0.2358 0.1091 Uiso 1.00 calc
H(142) H -0.2203 0.9733 0.1680 0.1315 Uiso 1.00 calc
H(144) H -0.1151 0.7211 0.1385 0.0261 Uiso 1.00 calc
H(145) H -0.0080 0.7525 0.6370 0.0974 Uiso 1.00 calc
H(146) H -0.0235 0.7460 0.5709 0.0974 Uiso 1.00 calc
H(147) H 0.0206 0.8072 0.5888 0.0974 Uiso 1.00 calc
H(148) H -0.0746 0.8539 0.6994 0.1338 Uiso 1.00 calc
H(149) H -0.0462 0.9089 0.6514 0.1338 Uiso 1.00 calc
H(150) H -0.1383 0.9181 0.6761 0.1338 Uiso 1.00 calc
H(151) H -0.2196 0.8284 0.6440 0.1096 Uiso 1.00 calc
H(152) H -0.1763 0.7608 0.6025 0.1096 Uiso 1.00 calc
H(153) H -0.1602 0.7620 0.6689 0.1096 Uiso 1.00 calc
C(133*) C 0.201(2) 0.0794(9) -0.1620(8) 0.105(7) Uani 1.00 d

loop_
_atom_site_aniso_label
_atom_site_aniso_U_11
_atom_site_aniso_U_22
_atom_site_aniso_U_33
_atom_site_aniso_U_12
_atom_site_aniso_U_13
_atom_site_aniso_U_23
Zn(1) 0.0298(8) 0.0183(7) 0.0137(7) -0.0106(6) 0.0067(6) -0.0080(6)
Zn(2) 0.0245(7) 0.0178(7) 0.0113(7) -0.0071(6) 0.0049(6) -0.0083(5)
Cl(1) 0.214(7) 0.235(8) 0.192(7) -0.138(6) 0.135(5) -0.136(6)
Cl(2) 0.124(5) 0.123(5) 0.107(5) -0.055(4) 0.038(4) -0.037(4)
Cl(3) 0.116(5) 0.117(5) 0.129(6) -0.034(4) -0.008(4) -0.024(4)
Cl(4) 0.166(7) 0.116(6) 0.221(9) -0.026(6) 0.038(7) -0.013(6)
Cl(5) 0.23(1) 0.52(3) 0.25(2) -0.06(2) 0.05(1) -0.02(2)
Cl(6) 0.22(1) 0.47(2) 1.75(5) -0.09(1) -0.04(2) -0.73(2)
Cl(7) 0.150(6) 0.098(5) 0.240(8) -0.042(4) -0.098(5) 0.043(5)
Cl(8) 0.261(8) 0.132(7) 0.38(1) -0.073(6) -0.227(7) 0.055(7)
Cl(9) 0.109(6) 0.24(1) 0.35(1) -0.027(7) -0.027(7) 0.162(9)
O(1) 0.19(1) 0.28(3) 0.27(2) -0.13(2) 0.18(1) -0.05(2)
O(2) 0.051(8) 0.16(1) 0.076(9) 0.017(9) -0.014(7) 0.032(9)
O(3) 0.051(7) 0.043(6) 0.085(8) -0.003(5) 0.006(6) -0.049(5)
O(4) -0.009(4) 0.103(8) 0.056(6) 0.019(5) 0.013(4) -0.067(5)
O(5) 0.12(1) 0.11(1) 0.17(2) -0.063(9) 0.06(1) -0.02(1)
N(1) 0.042(6) 0.005(5) 0.029(6) -0.013(5) -0.013(5) -0.001(4)
N(2) 0.010(5) 0.041(6) 0.012(5) -0.016(5) 0.005(4) -0.001(5)
N(3) 0.040(6) 0.019(5) 0.038(7) -0.028(5) -0.009(5) -0.007(5)
N(4) 0.030(6) 0.019(5) 0.002(5) -0.001(5) 0.013(4) -0.006(4)
N(5) 0.044(7) 0.029(6) 0.005(5) -0.006(5) 0.011(5) -0.018(4)
N(6) 0.021(5) 0.030(6) 0.024(6) -0.015(5) 0.016(4) -0.019(5)
N(7) 0.045(7) 0.016(5) 0.007(5) -0.002(5) 0.007(5) -0.008(4)
N(8) 0.019(5) 0.023(5) 0.013(5) -0.016(4) 0.004(4) -0.006(4)
N(9) 0.034(6) 0.025(6) 0.022(6) -0.018(5) 0.024(5) -0.020(5)
N(10) 0.028(6) 0.030(6) 0.014(5) -0.009(5) 0.008(4) -0.011(5)
C(1) 0.039(8) 0.030(8) 0.015(7) -0.004(7) 0.008(6) -0.014(6)
C(2) 0.042(8) 0.047(9) 0.008(6) -0.009(7) 0.012(6) -0.018(6)
C(3) 0.049(8) 0.032(7) 0.012(7) -0.029(6) 0.012(6) 0.004(6)
C(4) 0.041(8) 0.029(7) 0.013(7) -0.005(6) 0.000(6) -0.003(6)
C(5) 0.014(6) 0.021(6) 0.015(6) -0.011(5) 0.007(5) -0.005(5)
C(6) 0.020(6) 0.020(6) 0.018(6) -0.018(5) 0.000(5) -0.007(5)
C(7) 0.022(7) 0.036(8) 0.028(8) -0.010(6) 0.007(6) -0.008(6)
C(8) 0.026(7) 0.022(7) 0.034(8) -0.003(6) -0.005(6) -0.009(6)
C(9) 0.043(8) 0.017(7) 0.016(7) -0.006(6) -0.009(6) 0.001(5)
C(10) 0.016(6) 0.017(6) 0.016(6) -0.005(5) 0.012(5) -0.008(5)
C(11) 0.011(6) 0.019(7) 0.039(8) -0.005(6) 0.011(6) -0.012(6)
C(12) 0.035(8) 0.011(6) 0.024(7) -0.008(6) 0.019(6) -0.009(5)
C(13) 0.028(7) 0.027(7) 0.027(8) -0.004(6) 0.008(6) -0.010(6)
C(14) 0.026(7) 0.015(7) 0.030(8) -0.006(6) 0.007(6) -0.002(6)
C(15) 0.008(6) 0.021(7) 0.026(7) -0.001(5) 0.006(5) 0.002(6)
C(16) 0.041(8) 0.019(7) 0.029(8) -0.016(6) -0.003(6) -0.003(6)
C(17) 0.050(9) 0.021(7) 0.030(8) -0.014(7) 0.005(6) -0.017(6)
C(18) 0.043(8) 0.026(7) 0.026(8) -0.018(6) 0.009(6) -0.012(6)
C(19) 0.036(7) 0.025(7) 0.010(6) -0.020(6) 0.007(5) -0.008(5)
C(20) 0.053(9) 0.035(8) 0.010(7) -0.013(7) -0.003(6) -0.009(6)
C(21) 0.041(8) 0.010(6) 0.013(6) -0.003(6) 0.002(6) 0.001(5)
C(22) 0.056(9) 0.016(6) 0.014(7) -0.013(6) -0.003(6) 0.009(5)
C(23) 0.031(8) 0.038(9) 0.024(8) 0.006(7) -0.003(6) -0.006(6)
C(24) 0.044(8) 0.026(7) 0.035(8) -0.028(6) 0.017(6) 0.002(6)
C(25) 0.029(7) 0.022(7) 0.023(7) -0.002(6) 0.000(6) 0.002(6)
C(26) 0.021(7) 0.031(7) 0.013(6) -0.002(6) 0.008(5) -0.002(6)
C(27) 0.032(8) 0.042(9) 0.049(10) -0.010(7) -0.006(7) 0.010(8)
C(28) 0.07(2) 0.08(2) 0.30(4) 0.01(2) -0.01(2) -0.03(2)
C(29) 0.04(1) 0.20(3) 0.31(4) 0.01(2) 0.05(2) 0.12(3)
C(30) 0.06(2) 0.46(6) 0.19(3) 0.14(2) -0.04(2) -0.10(4)
C(31) 0.035(8) 0.025(7) 0.034(8) -0.011(6) -0.004(6) -0.005(6)
C(32) 0.09(1) 0.031(10) 0.15(2) -0.018(10) -0.05(1) 0.00(1)
C(33) 0.05(1) 0.03(1) 0.46(5) 0.01(1) 0.06(2) 0.07(2)
C(34) 0.44(5) 0.03(1) 0.02(1) 0.04(2) -0.04(2) 0.003(9)
C(35) 0.029(7) 0.029(7) 0.027(7) -0.016(6) 0.016(6) -0.020(6)
C(36) 0.048(8) 0.007(6) 0.017(7) -0.001(6) 0.003(6) 0.002(5)
C(37) 0.035(8) 0.033(8) 0.017(7) -0.012(6) 0.013(6) 0.004(6)
C(38) 0.020(7) 0.025(7) 0.017(7) -0.006(6) 0.008(5) -0.007(5)
C(39) 0.047(8) 0.015(6) 0.018(7) -0.021(6) 0.010(6) -0.013(5)
C(40) 0.033(7) 0.015(6) 0.016(7) -0.010(6) 0.014(6) -0.004(5)
C(41) 0.044(8) 0.021(7) 0.029(8) -0.018(6) -0.004(6) 0.004(6)
C(42) 0.040(8) 0.032(8) 0.033(8) -0.017(7) -0.013(6) 0.018(6)
C(43) 0.031(8) 0.030(8) 0.044(9) -0.010(7) 0.010(7) -0.001(7)
C(44) 0.053(9) 0.010(6) 0.032(8) -0.006(6) 0.001(7) -0.002(6)
C(45) 0.026(8) 0.014(7) 0.058(10) 0.000(6) 0.017(7) -0.002(7)
C(46) 0.057(9) 0.032(8) 0.12(1) -0.031(7) -0.063(8) 0.025(8)
C(47) 0.16(2) 0.11(2) 0.10(2) -0.04(2) -0.05(1) -0.02(1)
C(48) 0.04(1) 0.09(2) 0.34(4) 0.01(1) 0.01(2) 0.02(2)
C(49) 0.05(1) 0.73(8) 0.05(1) 0.12(3) -0.04(1) -0.12(3)
C(50) 0.049(9) 0.016(7) 0.07(1) -0.014(7) 0.001(8) 0.008(7)
C(51) 0.69(8) 0.06(2) 0.04(1) 0.09(3) 0.05(3) 0.03(1)
C(52) 0.43(5) 0.02(1) 0.11(2) -0.04(2) -0.04(2) -0.03(1)
C(53) 0.11(2) 0.12(2) 0.54(5) 0.00(2) -0.02(3) 0.20(2)
C(54) 0.039(8) 0.036(8) 0.026(8) -0.021(6) 0.010(6) -0.020(6)
C(55) 0.035(8) 0.043(9) 0.019(7) -0.001(7) 0.000(6) 0.000(6)
C(56) 0.045(8) 0.037(8) 0.023(7) -0.021(7) 0.010(6) -0.012(6)
C(57) 0.063(10) 0.035(8) 0.019(7) -0.020(7) 0.005(7) -0.009(6)
C(58) 0.057(9) 0.028(8) 0.014(7) -0.010(7) 0.009(6) -0.013(6)
C(59) 0.054(8) 0.031(7) 0.012(7) -0.018(7) -0.007(6) -0.007(6)
C(60) 0.050(9) 0.035(8) 0.030(8) -0.014(7) -0.006(7) -0.002(6)
C(61) 0.05(1) 0.13(2) 0.06(1) 0.03(1) -0.019(9) 0.03(1)
C(62) 0.26(2) 0.04(1) 0.09(1) -0.01(1) -0.12(1) 0.01(1)
C(63) 0.11(2) 0.14(2) 0.06(1) -0.05(1) 0.00(1) 0.05(1)
C(64) 0.10(1) 0.040(9) 0.018(8) -0.013(9) 0.014(8) -0.018(7)
C(65) 0.10(1) 0.028(9) 0.07(1) -0.021(9) 0.01(1) -0.013(8)
C(66) 0.21(2) 0.04(1) 0.03(1) 0.00(1) 0.04(1) -0.023(9)
C(67) 0.10(1) 0.05(1) 0.09(1) 0.02(1) -0.04(1) -0.01(1)
C(68) 0.26(2) 0.023(8) 0.039(10) -0.05(1) -0.07(1) 0.006(7)
C(69) 0.044(8) 0.015(6) 0.017(7) -0.009(6) -0.006(6) -0.009(5)
C(70) 0.065(9) 0.031(8) 0.006(6) -0.017(7) -0.006(6) -0.006(6)
C(71) 0.045(9) 0.050(9) 0.032(8) -0.023(7) 0.008(7) -0.011(7)
C(72) 0.023(7) 0.046(9) 0.032(8) -0.017(6) -0.003(6) -0.001(7)
C(73) 0.027(7) 0.023(7) 0.028(7) -0.017(6) -0.004(5) -0.007(6)
C(74) 0.028(7) 0.029(7) 0.020(7) -0.018(6) 0.014(5) -0.010(6)
C(75) 0.029(7) 0.026(7) 0.019(7) -0.007(6) 0.014(6) -0.016(5)
C(76) 0.08(1) 0.07(1) 0.034(9) -0.049(8) 0.037(8) -0.040(7)
C(77) 0.064(10) 0.066(10) 0.031(8) -0.038(8) 0.021(7) -0.042(7)
C(78) 0.021(7) 0.042(8) 0.022(7) -0.009(6) 0.003(5) -0.015(6)
C(79) 0.038(7) 0.021(7) 0.015(7) -0.013(6) 0.006(6) -0.006(5)
C(80) 0.040(8) 0.024(7) 0.018(7) -0.015(6) 0.008(6) -0.014(5)
C(81) 0.057(9) 0.022(7) 0.027(8) -0.011(7) -0.005(7) -0.008(6)
C(82) 0.008(6) 0.032(7) 0.031(8) -0.003(6) -0.001(5) 0.002(6)
C(83) 0.036(7) 0.014(6) 0.018(7) -0.012(6) 0.005(6) -0.006(5)
C(84) 0.020(7) 0.021(7) 0.016(6) -0.004(6) 0.007(5) -0.009(5)
C(85) 0.021(7) 0.015(6) 0.006(6) -0.001(5) 0.012(5) -0.002(5)
C(86) 0.037(8) 0.022(7) 0.006(6) -0.006(6) 0.006(5) 0.002(5)
C(87) 0.022(7) 0.036(8) 0.010(6) -0.009(6) 0.011(5) -0.007(6)
C(88) 0.030(7) 0.035(8) 0.014(7) -0.005(6) 0.008(6) -0.004(6)
C(89) 0.027(7) 0.026(7) 0.008(6) -0.005(6) 0.003(5) -0.001(5)
C(90) 0.020(7) 0.029(7) 0.030(7) -0.001(6) 0.004(6) -0.020(6)
C(91) 0.033(8) 0.034(8) 0.020(7) -0.013(6) 0.008(6) -0.010(6)
C(92) 0.035(8) 0.038(8) 0.017(7) -0.005(7) 0.003(6) -0.011(6)
C(93) 0.008(6) 0.056(10) 0.037(8) 0.001(7) 0.012(6) -0.012(7)
C(94) 0.017(7) 0.037(8) 0.017(7) -0.008(6) 0.008(5) 0.006(6)
C(95) 0.034(8) 0.034(8) 0.027(8) -0.015(6) 0.003(6) -0.001(6)
C(96) 0.034(8) 0.032(8) 0.029(8) -0.009(7) 0.013(6) -0.008(6)
C(97) 0.05(1) 0.07(1) 0.06(1) 0.001(9) -0.001(9) 0.027(9)
C(98) 0.06(1) 0.029(8) 0.07(1) -0.018(8) 0.010(9) -0.004(8)
C(99) 0.022(7) 0.038(8) 0.034(8) 0.000(7) 0.003(6) -0.012(7)
C(100) 0.040(9) 0.08(1) 0.034(9) -0.015(9) 0.015(7) 0.020(9)
C(101) 0.037(9) 0.09(1) 0.05(1) -0.006(9) 0.000(8) 0.021(10)
C(102) 0.040(9) 0.055(10) 0.06(1) -0.030(7) -0.002(8) 0.029(8)
C(103) 0.028(9) 0.09(1) 0.07(1) -0.002(9) -0.001(8) 0.056(10)
C(104) 0.022(7) 0.035(7) 0.022(7) -0.017(6) 0.005(5) -0.003(6)
C(105) 0.037(8) 0.029(7) 0.027(8) -0.016(6) 0.008(6) -0.006(6)
C(106) 0.050(8) 0.035(8) 0.013(7) -0.022(7) -0.007(6) -0.002(6)
C(107) 0.031(8) 0.050(9) 0.013(7) -0.016(7) 0.009(6) -0.006(6)
C(108) 0.037(8) 0.042(9) 0.032(8) -0.005(7) -0.001(6) -0.024(7)
C(109) 0.025(7) 0.033(8) 0.025(7) -0.011(6) 0.006(6) -0.002(6)
C(110) 0.027(8) 0.038(8) 0.039(9) -0.009(7) 0.004(6) -0.007(7)
C(111) 0.06(1) 0.05(1) 0.10(2) -0.006(10) 0.00(1) -0.01(1)
C(112) 0.04(1) 0.08(1) 0.12(2) 0.01(1) 0.00(1) 0.03(1)
C(113) 0.09(1) 0.10(2) 0.037(10) 0.05(1) -0.032(9) -0.01(1)
C(114) 0.08(1) 0.046(8) 0.022(8) -0.050(7) 0.003(7) 0.008(6)
C(115) 0.11(1) 0.16(2) 0.12(2) -0.12(1) -0.02(1) 0.08(1)
C(116) 0.22(2) 0.07(1) 0.08(2) -0.10(1) 0.00(2) 0.00(1)
C(117) 0.06(1) 0.08(1) 0.05(1) -0.02(1) 0.003(9) 0.010(10)
C(118) 0.044(8) 0.040(8) 0.005(6) -0.032(6) 0.017(5) -0.011(5)
C(119) 0.053(8) 0.029(7) 0.013(7) -0.022(6) 0.000(6) -0.009(5)
C(120) 0.050(9) 0.029(8) 0.020(7) -0.016(7) 0.015(6) -0.004(6)
C(121) 0.044(8) 0.031(8) 0.006(6) -0.002(7) 0.009(6) -0.007(5)
C(122) 0.060(9) 0.030(7) 0.018(7) -0.021(7) 0.002(6) -0.011(6)
C(123) 0.036(7) 0.035(8) 0.020(7) -0.023(6) 0.000(6) 0.000(6)
C(124) 0.055(9) 0.026(8) 0.012(7) 0.000(7) 0.008(6) -0.012(6)
C(125) 0.08(1) 0.040(9) 0.040(9) -0.025(8) -0.016(8) -0.010(7)
C(126) 0.045(9) 0.07(1) 0.05(1) -0.012(9) -0.019(8) 0.022(9)
C(127) 0.08(1) 0.031(8) 0.017(7) -0.019(8) -0.014(7) -0.008(6)
C(128) 0.059(10) 0.039(9) 0.034(8) -0.002(8) -0.008(7) -0.024(7)
C(129) 0.12(1) 0.042(10) 0.05(1) -0.008(10) -0.039(9) -0.017(8)
C(130) 0.041(10) 0.05(1) 0.08(1) 0.013(9) -0.006(9) -0.032(9)
C(131) 0.13(2) 0.035(9) 0.034(10) -0.02(1) -0.006(10) -0.011(8)
C(132) 0.22(2) 0.038(10) 0.019(9) -0.03(1) -0.04(1) -0.011(7)
C(133) 0.26(2) 0.024(9) 0.05(1) -0.03(1) -0.08(1) 0.001(8)
C(134) 0.026(7) 0.022(7) 0.018(6) -0.009(6) 0.003(5) -0.019(5)
C(135) 0.19(2) 0.33(4) 0.46(4) 0.20(2) -0.24(2) -0.32(3)
C(136) 0.66(5) 0.49(5) 0.64(8) -0.40(3) -0.26(5) -0.14(4)
C(137) 0.08(1) 0.06(1) 0.15(2) -0.03(1) 0.04(1) -0.06(1)
C(133*) 0.26(2) 0.024(9) 0.05(1) -0.03(1) -0.08(1) 0.001(8)

loop_
_atom_type_symbol
_atom_type_description
_atom_type_scat_dispersion_real
_atom_type_scat_dispersion_imag
_atom_type_scat_source
C C 0.003 0.002
;International Tables for Crystallography
(1992, Vol. C, Tables 4.2.6.8 and 6.1.1.1)
;
H H 0.000 0.000
;International Tables for Crystallography
(1992, Vol. C, Table 6.1.1.2)
;
N N 0.006 0.003
;International Tables for Crystallography
(1992, Vol. C, Tables 4.2.6.8 and 6.1.1.1)
;
Cl Cl 0.148 0.159
;International Tables for Crystallography
(1992, Vol. C, Tables 4.2.6.8 and 6.1.1.1)
;
Zn Zn 0.284 1.430
;International Tables for Crystallography
(1992, Vol. C, Tables 4.2.6.8 and 6.1.1.1)
;
O O 0.011 0.006
;International Tables for Crystallography
(1992, Vol. C, Tables 4.2.6.8 and 6.1.1.1)
;

loop_
_geom_angle_atom_site_label_1
_geom_angle_atom_site_label_2
_geom_angle_atom_site_label_3
_geom_angle
_geom_angle_site_symmetry_1
_geom_angle_site_symmetry_3
_geom_angle_publ_flag
N(1) Zn(1) N(2) 89.7(4) . . yes
N(1) Zn(1) N(3) 162.4(4) . . yes
N(1) Zn(1) N(4) 87.8(4) . . yes
N(1) Zn(1) N(9) 106.3(4) . . yes
N(2) Zn(1) N(3) 88.5(4) . . yes
N(2) Zn(1) N(4) 161.2(4) . . yes
N(2) Zn(1) N(9) 100.1(4) . . yes
N(3) Zn(1) N(4) 88.3(4) . . yes
N(3) Zn(1) N(9) 91.3(4) . . yes
N(4) Zn(1) N(9) 98.4(4) . . yes
N(5) Zn(2) N(6) 89.2(4) . . yes
N(5) Zn(2) N(7) 161.6(4) . . yes
N(5) Zn(2) N(8) 88.0(4) . . yes
N(5) Zn(2) N(10) 101.9(4) . . yes
N(6) Zn(2) N(7) 88.6(4) . . yes
N(6) Zn(2) N(8) 161.2(4) . . yes
N(6) Zn(2) N(10) 104.0(4) . . yes
N(7) Zn(2) N(8) 88.1(4) . . yes
N(7) Zn(2) N(10) 96.4(4) . . yes
N(8) Zn(2) N(10) 94.8(3) . . yes
Zn(1) N(1) C(1) 126.3(8) . . yes
Zn(1) N(1) C(4) 127.7(8) . . yes
C(1) N(1) C(4) 105.4(10) . . yes
Zn(1) N(2) C(16) 127.9(8) . . yes
Zn(1) N(2) C(19) 127.1(8) . . yes
C(16) N(2) C(19) 104(1) . . yes
Zn(1) N(3) C(11) 127.2(9) . . yes
Zn(1) N(3) C(14) 126.9(8) . . yes
C(11) N(3) C(14) 103.9(9) . . yes
Zn(1) N(4) C(6) 127.4(7) . . yes
Zn(1) N(4) C(9) 126.5(8) . . yes
C(6) N(4) C(9) 105(1) . . yes
Zn(2) N(5) C(70) 127.4(8) . . yes
Zn(2) N(5) C(73) 125.0(8) . . yes
C(70) N(5) C(73) 105(1) . . yes
Zn(2) N(6) C(75) 125.4(8) . . yes
Zn(2) N(6) C(78) 127.6(8) . . yes
C(75) N(6) C(78) 106.9(9) . . yes
Zn(2) N(7) C(80) 127.2(8) . . yes
Zn(2) N(7) C(83) 126.1(8) . . yes
C(80) N(7) C(83) 106(1) . . yes
Zn(2) N(8) C(85) 127.1(8) . . yes
Zn(2) N(8) C(88) 125.5(8) . . yes
C(85) N(8) C(88) 106.5(9) . . yes
Zn(1) N(9) C(132) 123(1) . . yes
Zn(1) N(9) C(134) 118.9(7) . . yes
C(132) N(9) C(134) 116(1) . . yes
Zn(2) N(10) C(38) 123.2(8) . . yes
Zn(2) N(10) C(39) 119.5(8) . . yes
C(38) N(10) C(39) 116.5(10) . . yes
N(1) C(1) C(2) 108(1) . . yes
N(1) C(1) C(20) 124(1) . . yes
C(2) C(1) C(20) 127(1) . . yes
C(1) C(2) C(3) 108(1) . . yes
C(2) C(3) C(4) 107(1) . . yes
N(1) C(4) C(3) 110(1) . . yes
N(1) C(4) C(5) 124(1) . . yes
C(3) C(4) C(5) 124(1) . . yes
C(4) C(5) C(6) 124(1) . . yes
C(4) C(5) C(21) 115.6(10) . . yes
C(6) C(5) C(21) 119(1) . . yes
N(4) C(6) C(5) 124(1) . . yes
N(4) C(6) C(7) 111.7(9) . . yes
C(5) C(6) C(7) 123(1) . . yes
C(6) C(7) C(8) 107(1) . . yes
C(7) C(8) C(9) 105(1) . . yes
N(4) C(9) C(8) 109(1) . . yes
N(4) C(9) C(10) 125(1) . . yes
C(8) C(9) C(10) 125(1) . . yes
C(9) C(10) C(11) 126(1) . . yes
C(9) C(10) C(35) 116(1) . . yes
C(11) C(10) C(35) 117(1) . . yes
N(3) C(11) C(10) 123(1) . . yes
N(3) C(11) C(12) 109(1) . . yes
C(10) C(11) C(12) 126(1) . . yes
C(11) C(12) C(13) 107(1) . . yes
C(12) C(13) C(14) 107(1) . . yes
N(3) C(14) C(13) 111(1) . . yes
N(3) C(14) C(15) 124(1) . . yes
C(13) C(14) C(15) 123(1) . . yes
C(14) C(15) C(16) 123(1) . . yes
C(14) C(15) C(40) 119.7(10) . . yes
C(16) C(15) C(40) 116(1) . . yes
N(2) C(16) C(15) 125(1) . . yes
N(2) C(16) C(17) 111(1) . . yes
C(15) C(16) C(17) 122(1) . . yes
C(16) C(17) C(18) 105(1) . . yes
C(17) C(18) C(19) 106(1) . . yes
N(2) C(19) C(18) 110(1) . . yes
N(2) C(19) C(20) 124(1) . . yes
C(18) C(19) C(20) 123(1) . . yes
C(1) C(20) C(19) 126(1) . . yes
C(1) C(20) C(54) 116(1) . . yes
C(19) C(20) C(54) 116(1) . . yes
C(5) C(21) C(22) 119(1) . . yes
C(5) C(21) C(26) 119(1) . . yes
C(22) C(21) C(26) 120(1) . . yes
C(21) C(22) C(23) 121(1) . . yes
C(22) C(23) C(24) 116(1) . . yes
C(22) C(23) C(27) 122(1) . . yes
C(24) C(23) C(27) 120(1) . . yes
C(23) C(24) C(25) 123(1) . . yes
C(24) C(25) C(26) 118(1) . . yes
C(24) C(25) C(31) 120(1) . . yes
C(26) C(25) C(31) 120(1) . . yes
C(21) C(26) C(25) 119(1) . . yes
C(23) C(27) C(28) 107(1) . . yes
C(23) C(27) C(29) 115(1) . . yes
C(23) C(27) C(30) 111(1) . . yes
C(28) C(27) C(29) 99(1) . . yes
C(28) C(27) C(30) 113(2) . . yes
C(29) C(27) C(30) 109(2) . . yes
C(25) C(31) C(32) 109(1) . . yes
C(25) C(31) C(33) 111(1) . . yes
C(25) C(31) C(34) 109(1) . . yes
C(32) C(31) C(33) 104(1) . . yes
C(32) C(31) C(34) 103(1) . . yes
C(33) C(31) C(34) 116(2) . . yes
C(10) C(35) C(36) 121(1) . . yes
C(10) C(35) C(39) 119(1) . . yes
C(36) C(35) C(39) 118(1) . . yes
C(35) C(36) C(37) 118(1) . . yes
C(36) C(37) C(38) 118(1) . . yes
N(10) C(38) C(37) 123(1) . . yes
N(10) C(39) C(35) 124(1) . . yes
C(15) C(40) C(41) 118(1) . . yes
C(15) C(40) C(45) 118(1) . . yes
C(41) C(40) C(45) 122(1) . . yes
C(40) C(41) C(42) 120(1) . . yes
C(41) C(42) C(43) 117(1) . . yes
C(41) C(42) C(46) 120(1) . . yes
C(43) C(42) C(46) 122(1) . . yes
C(42) C(43) C(44) 124(1) . . yes
C(43) C(44) C(45) 117(1) . . yes
C(43) C(44) C(50) 121(1) . . yes
C(45) C(44) C(50) 120(1) . . yes
C(40) C(45) C(44) 117(1) . . yes
C(42) C(46) C(47) 108(1) . . yes
C(42) C(46) C(48) 109(1) . . yes
C(42) C(46) C(49) 108(1) . . yes
C(47) C(46) C(48) 102(1) . . yes
C(47) C(46) C(49) 120(2) . . yes
C(48) C(46) C(49) 106(2) . . yes
C(44) C(50) C(51) 110(1) . . yes
C(44) C(50) C(52) 108(1) . . yes
C(44) C(50) C(53) 111(1) . . yes
C(51) C(50) C(52) 106(2) . . yes
C(51) C(50) C(53) 114(2) . . yes
C(52) C(50) C(53) 104(2) . . yes
C(20) C(54) C(55) 118(1) . . yes
C(20) C(54) C(59) 119(1) . . yes
C(55) C(54) C(59) 122(1) . . yes
C(54) C(55) C(56) 119(1) . . yes
C(55) C(56) C(57) 118(1) . . yes
C(55) C(56) C(60) 118(1) . . yes
C(57) C(56) C(60) 123(1) . . yes
C(56) C(57) C(58) 123(1) . . yes
C(57) C(58) C(59) 116(1) . . yes
C(57) C(58) C(64) 124(1) . . yes
C(59) C(58) C(64) 118(1) . . yes
C(54) C(59) C(58) 119(1) . . yes
C(56) C(60) C(61) 110(1) . . yes
C(56) C(60) C(62) 108(1) . . yes
C(56) C(60) C(63) 107(1) . . yes
C(61) C(60) C(62) 105(1) . . yes
C(61) C(60) C(63) 113(1) . . yes
C(62) C(60) C(63) 111(1) . . yes
C(58) C(64) C(65) 109(1) . . yes
C(58) C(64) C(66) 108(1) . . yes
C(58) C(64) C(67) 109(1) . . yes
C(65) C(64) C(66) 107(1) . . yes
C(65) C(64) C(67) 108(1) . . yes
C(66) C(64) C(67) 114(1) . . yes
C(69) C(68) C(133) 119(1) . 2_565 yes
C(68) C(69) C(79) 122(1) . . yes
C(68) C(69) C(134) 116(1) . 2_565 yes
C(79) C(69) C(134) 120(1) . 2_565 yes
N(5) C(70) C(71) 110(1) . . yes
N(5) C(70) C(89) 123(1) . . yes
C(71) C(70) C(89) 125(1) . . yes
C(70) C(71) C(72) 105(1) . . yes
C(71) C(72) C(73) 106(1) . . yes
N(5) C(73) C(72) 110(1) . . yes
N(5) C(73) C(74) 126(1) . . yes
C(72) C(73) C(74) 122(1) . . yes
C(73) C(74) C(75) 124(1) . . yes
C(73) C(74) C(90) 117(1) . . yes
C(75) C(74) C(90) 117(1) . . yes
N(6) C(75) C(74) 126(1) . . yes
N(6) C(75) C(76) 108(1) . . yes
C(74) C(75) C(76) 124(1) . . yes
C(75) C(76) C(77) 108(1) . . yes
C(76) C(77) C(78) 107(1) . . yes
N(6) C(78) C(77) 108(1) . . yes
N(6) C(78) C(79) 124(1) . . yes
C(77) C(78) C(79) 126(1) . . yes
C(69) C(79) C(78) 114(1) . . yes
C(69) C(79) C(80) 116(1) . . yes
C(78) C(79) C(80) 128(1) . . yes
N(7) C(80) C(79) 123(1) . . yes
N(7) C(80) C(81) 110(1) . . yes
C(79) C(80) C(81) 125(1) . . yes
C(80) C(81) C(82) 106(1) . . yes
C(81) C(82) C(83) 108(1) . . yes
N(7) C(83) C(82) 108.0(10) . . yes
N(7) C(83) C(84) 126(1) . . yes
C(82) C(83) C(84) 124(1) . . yes
C(83) C(84) C(85) 124(1) . . yes
C(83) C(84) C(104) 117(1) . . yes
C(85) C(84) C(104) 118.1(10) . . yes
N(8) C(85) C(84) 125.7(10) . . yes
N(8) C(85) C(86) 111(1) . . yes
C(84) C(85) C(86) 122(1) . . yes
C(85) C(86) C(87) 105(1) . . yes
C(86) C(87) C(88) 109(1) . . yes
N(8) C(88) C(87) 107(1) . . yes
N(8) C(88) C(89) 125(1) . . yes
C(87) C(88) C(89) 126(1) . . yes
C(70) C(89) C(88) 126(1) . . yes
C(70) C(89) C(118) 114(1) . . yes
C(88) C(89) C(118) 118.6(10) . . yes
C(74) C(90) C(91) 122(1) . . yes
C(74) C(90) C(95) 117(1) . . yes
C(91) C(90) C(95) 120(1) . . yes
C(90) C(91) C(92) 122(1) . . yes
C(91) C(92) C(93) 114(1) . . yes
C(91) C(92) C(96) 123(1) . . yes
C(93) C(92) C(96) 121(1) . . yes
C(92) C(93) C(94) 124(1) . . yes
C(93) C(94) C(95) 118(1) . . yes
C(93) C(94) C(100) 122(1) . . yes
C(95) C(94) C(100) 118(1) . . yes
C(90) C(95) C(94) 118(1) . . yes
C(92) C(96) C(97) 111(1) . . yes
C(92) C(96) C(98) 105(1) . . yes
C(92) C(96) C(99) 114(1) . . yes
C(97) C(96) C(98) 108(1) . . yes
C(97) C(96) C(99) 105(1) . . yes
C(98) C(96) C(99) 110(1) . . yes
C(94) C(100) C(101) 111(1) . . yes
C(94) C(100) C(102) 106(1) . . yes
C(94) C(100) C(103) 113(1) . . yes
C(101) C(100) C(102) 108(1) . . yes
C(101) C(100) C(103) 108(1) . . yes
C(102) C(100) C(103) 107(1) . . yes
C(84) C(104) C(105) 115(1) . . yes
C(84) C(104) C(109) 122(1) . . yes
C(105) C(104) C(109) 122(1) . . yes
C(104) C(105) C(106) 118(1) . . yes
C(105) C(106) C(107) 119(1) . . yes
C(105) C(106) C(114) 118(1) . . yes
C(107) C(106) C(114) 121(1) . . yes
C(106) C(107) C(108) 122(1) . . yes
C(107) C(108) C(109) 117(1) . . yes
C(107) C(108) C(110) 124(1) . . yes
C(109) C(108) C(110) 117(1) . . yes
C(104) C(109) C(108) 119(1) . . yes
C(108) C(110) C(111) 112(1) . . yes
C(108) C(110) C(112) 107(1) . . yes
C(108) C(110) C(113) 110(1) . . yes
C(111) C(110) C(112) 105(1) . . yes
C(111) C(110) C(113) 113(1) . . yes
C(112) C(110) C(113) 106(1) . . yes
C(106) C(114) C(115) 113(1) . . yes
C(106) C(114) C(116) 109(1) . . yes
C(106) C(114) C(117) 107(1) . . yes
C(115) C(114) C(116) 108(1) . . yes
C(115) C(114) C(117) 110(1) . . yes
C(116) C(114) C(117) 108(1) . . yes
C(89) C(118) C(119) 119(1) . . yes
C(89) C(118) C(123) 118(1) . . yes
C(119) C(118) C(123) 121(1) . . yes
C(118) C(119) C(120) 121(1) . . yes
C(119) C(120) C(121) 115(1) . . yes
C(119) C(120) C(124) 120(1) . . yes
C(121) C(120) C(124) 124(1) . . yes
C(120) C(121) C(122) 124(1) . . yes
C(121) C(122) C(123) 117(1) . . yes
C(121) C(122) C(128) 123(1) . . yes
C(123) C(122) C(128) 118(1) . . yes
C(118) C(123) C(122) 119(1) . . yes
C(120) C(124) C(125) 109(1) . . yes
C(120) C(124) C(126) 108(1) . . yes
C(120) C(124) C(127) 112(1) . . yes
C(125) C(124) C(126) 107(1) . . yes
C(125) C(124) C(127) 108(1) . . yes
C(126) C(124) C(127) 109(1) . . yes
C(122) C(128) C(129) 112(1) . . yes
C(122) C(128) C(130) 108(1) . . yes
C(122) C(128) C(131) 108(1) . . yes
C(129) C(128) C(130) 110(1) . . yes
C(129) C(128) C(131) 107(1) . . yes
C(130) C(128) C(131) 108(1) . . yes
N(9) C(132) C(133) 124(1) . . yes
C(68) C(133) C(132) 116(1) 2_565 . yes
N(9) C(134) C(69) 125(1) . 2_565 yes
Cl(7) C(135) Cl(8) 98(1) . . yes
Cl(7) C(135) Cl(9) 117(1) . . yes
Cl(8) C(135) Cl(9) 94(1) . . yes
Cl(4) C(136) Cl(5) 104(3) . . yes
Cl(1) C(137) Cl(2) 110(1) . . yes
Cl(1) C(137) Cl(3) 114(1) . . yes
Cl(2) C(137) Cl(3) 112(1) . . yes

loop_
_geom_bond_atom_site_label_1
_geom_bond_atom_site_label_2
_geom_bond_distance
_geom_bond_site_symmetry_2
_geom_bond_publ_flag
Zn(1) N(1) 2.022(10) . yes
Zn(1) N(2) 2.08(1) . yes
Zn(1) N(3) 2.027(10) . yes
Zn(1) N(4) 2.06(1) . yes
Zn(1) N(9) 2.14(1) . yes
Zn(2) N(5) 2.06(1) . yes
Zn(2) N(6) 2.069(9) . yes
Zn(2) N(7) 2.08(1) . yes
Zn(2) N(8) 2.063(9) . yes
Zn(2) N(10) 2.14(1) . yes
Cl(1) C(137) 1.66(2) . yes
Cl(2) C(137) 1.77(2) . yes
Cl(3) C(137) 1.68(2) . yes
Cl(4) C(136) 1.92(6) . yes
Cl(5) C(136) 1.62(7) . yes
Cl(7) C(135) 1.65(4) . yes
Cl(8) C(135) 2.00(4) . yes
Cl(9) C(135) 2.04(4) . yes
N(1) C(1) 1.42(2) . yes
N(1) C(4) 1.38(2) . yes
N(2) C(16) 1.31(2) . yes
N(2) C(19) 1.36(1) . yes
N(3) C(11) 1.41(2) . yes
N(3) C(14) 1.39(2) . yes
N(4) C(6) 1.37(2) . yes
N(4) C(9) 1.39(1) . yes
N(5) C(70) 1.39(2) . yes
N(5) C(73) 1.38(2) . yes
N(6) C(75) 1.39(2) . yes
N(6) C(78) 1.36(2) . yes
N(7) C(80) 1.40(2) . yes
N(7) C(83) 1.36(2) . yes
N(8) C(85) 1.35(2) . yes
N(8) C(88) 1.40(2) . yes
N(9) C(132) 1.32(2) . yes
N(9) C(134) 1.36(2) . yes
N(10) C(38) 1.34(2) . yes
N(10) C(39) 1.35(1) . yes
C(1) C(2) 1.45(2) . yes
C(1) C(20) 1.41(2) . yes
C(2) C(3) 1.31(2) . yes
C(3) C(4) 1.45(2) . yes
C(4) C(5) 1.41(2) . yes
C(5) C(6) 1.41(1) . yes
C(5) C(21) 1.50(2) . yes
C(6) C(7) 1.43(2) . yes
C(7) C(8) 1.37(2) . yes
C(8) C(9) 1.47(2) . yes
C(9) C(10) 1.40(2) . yes
C(10) C(11) 1.37(2) . yes
C(10) C(35) 1.49(2) . yes
C(11) C(12) 1.45(2) . yes
C(12) C(13) 1.36(2) . yes
C(13) C(14) 1.42(2) . yes
C(14) C(15) 1.40(2) . yes
C(15) C(16) 1.46(2) . yes
C(15) C(40) 1.51(2) . yes
C(16) C(17) 1.44(2) . yes
C(17) C(18) 1.33(2) . yes
C(18) C(19) 1.42(2) . yes
C(19) C(20) 1.40(2) . yes
C(20) C(54) 1.51(2) . yes
C(21) C(22) 1.39(2) . yes
C(21) C(26) 1.40(2) . yes
C(22) C(23) 1.40(2) . yes
C(23) C(24) 1.39(2) . yes
C(23) C(27) 1.48(2) . yes
C(24) C(25) 1.40(2) . yes
C(25) C(26) 1.39(2) . yes
C(25) C(31) 1.55(2) . yes
C(27) C(28) 1.52(4) . yes
C(27) C(29) 1.45(3) . yes
C(27) C(30) 1.27(4) . yes
C(31) C(32) 1.49(3) . yes
C(31) C(33) 1.47(2) . yes
C(31) C(34) 1.51(2) . yes
C(35) C(36) 1.39(2) . yes
C(35) C(39) 1.37(2) . yes
C(36) C(37) 1.42(2) . yes
C(37) C(38) 1.40(2) . yes
C(40) C(41) 1.38(2) . yes
C(40) C(45) 1.39(2) . yes
C(41) C(42) 1.42(2) . yes
C(42) C(43) 1.36(2) . yes
C(42) C(46) 1.54(2) . yes
C(43) C(44) 1.41(2) . yes
C(44) C(45) 1.43(2) . yes
C(44) C(50) 1.51(2) . yes
C(46) C(47) 1.58(3) . yes
C(46) C(48) 1.63(3) . yes
C(46) C(49) 1.39(3) . yes
C(50) C(51) 1.44(3) . yes
C(50) C(52) 1.56(3) . yes
C(50) C(53) 1.52(3) . yes
C(54) C(55) 1.39(2) . yes
C(54) C(59) 1.37(2) . yes
C(55) C(56) 1.40(2) . yes
C(56) C(57) 1.39(2) . yes
C(56) C(60) 1.56(2) . yes
C(57) C(58) 1.38(2) . yes
C(58) C(59) 1.44(2) . yes
C(58) C(64) 1.55(2) . yes
C(60) C(61) 1.45(2) . yes
C(60) C(62) 1.53(3) . yes
C(60) C(63) 1.54(3) . yes
C(64) C(65) 1.55(3) . yes
C(64) C(66) 1.57(2) . yes
C(64) C(67) 1.48(3) . yes
C(68) C(69) 1.39(2) . yes
C(68) C(133) 1.44(2) 2_565 yes
C(69) C(79) 1.49(2) . yes
C(69) C(134) 1.37(2) 2_565 yes
C(70) C(71) 1.45(2) . yes
C(70) C(89) 1.40(2) . yes
C(71) C(72) 1.39(2) . yes
C(72) C(73) 1.46(2) . yes
C(73) C(74) 1.41(2) . yes
C(74) C(75) 1.38(2) . yes
C(74) C(90) 1.49(2) . yes
C(75) C(76) 1.42(2) . yes
C(76) C(77) 1.33(2) . yes
C(77) C(78) 1.45(2) . yes
C(78) C(79) 1.42(2) . yes
C(79) C(80) 1.38(2) . yes
C(80) C(81) 1.42(2) . yes
C(81) C(82) 1.35(2) . yes
C(82) C(83) 1.47(2) . yes
C(83) C(84) 1.38(2) . yes
C(84) C(85) 1.42(2) . yes
C(84) C(104) 1.51(2) . yes
C(85) C(86) 1.46(2) . yes
C(86) C(87) 1.34(2) . yes
C(87) C(88) 1.46(2) . yes
C(88) C(89) 1.37(2) . yes
C(89) C(118) 1.52(2) . yes
C(90) C(91) 1.34(2) . yes
C(90) C(95) 1.41(2) . yes
C(91) C(92) 1.38(2) . yes
C(92) C(93) 1.39(2) . yes
C(92) C(96) 1.49(2) . yes
C(93) C(94) 1.35(2) . yes
C(94) C(95) 1.38(2) . yes
C(94) C(100) 1.54(2) . yes
C(96) C(97) 1.55(2) . yes
C(96) C(98) 1.56(2) . yes
C(96) C(99) 1.53(2) . yes
C(100) C(101) 1.53(2) . yes
C(100) C(102) 1.61(2) . yes
C(100) C(103) 1.48(2) . yes
C(104) C(105) 1.40(2) . yes
C(104) C(109) 1.34(2) . yes
C(105) C(106) 1.42(2) . yes
C(106) C(107) 1.36(2) . yes
C(106) C(114) 1.51(2) . yes
C(107) C(108) 1.40(2) . yes
C(108) C(109) 1.44(2) . yes
C(108) C(110) 1.55(2) . yes
C(110) C(111) 1.46(2) . yes
C(110) C(112) 1.60(2) . yes
C(110) C(113) 1.53(2) . yes
C(114) C(115) 1.48(3) . yes
C(114) C(116) 1.55(2) . yes
C(114) C(117) 1.58(2) . yes
C(118) C(119) 1.35(2) . yes
C(118) C(123) 1.41(2) . yes
C(119) C(120) 1.42(2) . yes
C(120) C(121) 1.39(2) . yes
C(120) C(124) 1.52(2) . yes
C(121) C(122) 1.41(2) . yes
C(122) C(123) 1.37(2) . yes
C(122) C(128) 1.55(2) . yes
C(124) C(125) 1.53(2) . yes
C(124) C(126) 1.55(2) . yes
C(124) C(127) 1.52(2) . yes
C(128) C(129) 1.53(2) . yes
C(128) C(130) 1.50(2) . yes
C(128) C(131) 1.56(2) . yes
C(132) C(133) 1.37(3) . yes

loop_
_geom_contact_atom_site_label_1
_geom_contact_atom_site_label_2
_geom_contact_distance
_geom_contact_site_symmetry_2
Cl(1) C(63) 3.48(2) 2_566
Cl(2) O(2) 3.58(2) .
Cl(2) O(6) 3.59(2) 2_656
Cl(4) Cl(6) 3.26(3) .
Cl(6) C(135) 2.63(4) .
Cl(6) Cl(7) 3.41(2) .
Cl(7) C(1) 3.58(1) 2_566
O(1) O(5) 2.59(3) 2_666
O(2) O(6) 2.82(2) 2_656
O(3) O(4) 2.51(1) .
O(3) O(4) 2.53(1) 2_755
O(3) C(45) 3.26(2) 2_665
O(3) C(13) 3.51(2) 2_665
O(4) O(4) 2.81(2) 2_755
O(5) O(5) 2.89(4) 2_766
O(6) C(48) 3.27(3) 2_666
C(47) C(101) 3.52(3) 2_665
C(53) C(83) 3.51(3) 1_565
C(71) C(137) 3.52(2) .
C(72) C(103) 3.55(2) 2_665
C(72) C(137) 3.56(2) .
C(116) C(133) 3.51(3) 1_545
C(136) C(136) 3.4(1) 2_656

loop_
_geom_torsion_atom_site_label_1
_geom_torsion_atom_site_label_2
_geom_torsion_atom_site_label_3
_geom_torsion_atom_site_label_4
_geom_torsion
_geom_torsion_site_symmetry_2
_geom_torsion_site_symmetry_3
_geom_torsion_site_symmetry_4
_geom_torsion_publ_flag
Zn(1) N(1) C(1) C(2) 171.7(8) . . . yes
Zn(1) N(1) C(1) C(20) -11(1) . . . yes
Zn(1) N(1) C(4) C(3) -170.3(8) . . . yes
Zn(1) N(1) C(4) C(5) 14(1) . . . yes
Zn(1) N(2) C(16) C(15) -4(1) . . . yes
Zn(1) N(2) C(16) C(17) 179.0(8) . . . yes
Zn(1) N(2) C(19) C(18) 180.0(8) . . . yes
Zn(1) N(2) C(19) C(20) 6(1) . . . yes
Zn(1) N(3) C(11) C(10) -20(1) . . . yes
Zn(1) N(3) C(11) C(12) 166.9(8) . . . yes
Zn(1) N(3) C(14) C(13) -166.0(9) . . . yes
Zn(1) N(3) C(14) C(15) 18(1) . . . yes
Zn(1) N(4) C(6) C(5) -10(1) . . . yes
Zn(1) N(4) C(6) C(7) 172.3(8) . . . yes
Zn(1) N(4) C(9) C(8) -171.3(8) . . . yes
Zn(1) N(4) C(9) C(10) 4(1) . . . yes
Zn(1) N(9) C(132) C(133) 177(1) . . . yes
Zn(1) N(9) C(134) C(69) -166(1) . . 2_565 yes
Zn(2) N(5) C(70) C(71) -166.7(9) . . . yes
Zn(2) N(5) C(70) C(89) 11(1) . . . yes
Zn(2) N(5) C(73) C(72) 168.0(8) . . . yes
Zn(2) N(5) C(73) C(74) -12(1) . . . yes
Zn(2) N(6) C(75) C(74) 9(1) . . . yes
Zn(2) N(6) C(75) C(76) -175.2(9) . . . yes
Zn(2) N(6) C(78) C(77) 174.2(9) . . . yes
Zn(2) N(6) C(78) C(79) -2(1) . . . yes
Zn(2) N(7) C(80) C(79) 8(1) . . . yes
Zn(2) N(7) C(80) C(81) -178.0(8) . . . yes
Zn(2) N(7) C(83) C(82) 177.2(7) . . . yes
Zn(2) N(7) C(83) C(84) -7(1) . . . yes
Zn(2) N(8) C(85) C(84) 11(1) . . . yes
Zn(2) N(8) C(85) C(86) -172.2(7) . . . yes
Zn(2) N(8) C(88) C(87) 171.0(8) . . . yes
Zn(2) N(8) C(88) C(89) -8(1) . . . yes
Zn(2) N(10) C(38) C(37) 166(1) . . . yes
Zn(2) N(10) C(39) C(35) -165(1) . . . yes
N(1) Zn(1) N(2) C(16) 173(1) . . . yes
N(1) Zn(1) N(2) C(19) -8.8(9) . . . yes
N(1) Zn(1) N(3) C(11) 96(1) . . . yes
N(1) Zn(1) N(3) C(14) -102(1) . . . yes
N(1) Zn(1) N(4) C(6) 16.4(10) . . . yes
N(1) Zn(1) N(4) C(9) -174.8(10) . . . yes
N(1) Zn(1) N(9) C(132) 72(1) . . . yes
N(1) Zn(1) N(9) C(134) -119.3(9) . . . yes
N(1) C(1) C(2) C(3) -1(1) . . . yes
N(1) C(1) C(20) C(19) 5(2) . . . yes
N(1) C(1) C(20) C(54) -168(1) . . . yes
N(1) C(4) C(3) C(2) -1(1) . . . yes
N(1) C(4) C(5) C(6) 0(1) . . . yes
N(1) C(4) C(5) C(21) -178(1) . . . yes
N(2) Zn(1) N(1) C(1) 10.9(10) . . . yes
N(2) Zn(1) N(1) C(4) -179.8(10) . . . yes
N(2) Zn(1) N(3) C(11) -179.2(10) . . . yes
N(2) Zn(1) N(3) C(14) -17(1) . . . yes
N(2) Zn(1) N(4) C(6) 99(1) . . . yes
N(2) Zn(1) N(4) C(9) -92(1) . . . yes
N(2) Zn(1) N(9) C(132) -20(1) . . . yes
N(2) Zn(1) N(9) C(134) 148.0(9) . . . yes
N(2) C(16) C(15) C(14) 0(1) . . . yes
N(2) C(16) C(15) C(40) -179(1) . . . yes
N(2) C(16) C(17) C(18) 0(1) . . . yes
N(2) C(19) C(18) C(17) 2(1) . . . yes
N(2) C(19) C(20) C(1) -2(2) . . . yes
N(2) C(19) C(20) C(54) 170(1) . . . yes
N(3) Zn(1) N(1) C(1) 95(1) . . . yes
N(3) Zn(1) N(1) C(4) -95(1) . . . yes
N(3) Zn(1) N(2) C(16) 11(1) . . . yes
N(3) Zn(1) N(2) C(19) -171.4(9) . . . yes
N(3) Zn(1) N(4) C(6) 179.3(10) . . . yes
N(3) Zn(1) N(4) C(9) -11.9(10) . . . yes
N(3) Zn(1) N(9) C(132) -108(1) . . . yes
N(3) Zn(1) N(9) C(134) 59.3(9) . . . yes
N(3) C(11) C(10) C(9) 6(1) . . . yes
N(3) C(11) C(10) C(35) -174(1) . . . yes
N(3) C(11) C(12) C(13) -2(1) . . . yes
N(3) C(14) C(13) C(12) 0(1) . . . yes
N(3) C(14) C(15) C(16) -6(1) . . . yes
N(3) C(14) C(15) C(40) 172(1) . . . yes
N(4) Zn(1) N(1) C(1) 172.3(10) . . . yes
N(4) Zn(1) N(1) C(4) -18.4(10) . . . yes
N(4) Zn(1) N(2) C(16) 91(1) . . . yes
N(4) Zn(1) N(2) C(19) -91(1) . . . yes
N(4) Zn(1) N(3) C(11) 19.3(10) . . . yes
N(4) Zn(1) N(3) C(14) -179(1) . . . yes
N(4) Zn(1) N(9) C(132) 162(1) . . . yes
N(4) Zn(1) N(9) C(134) -29.1(9) . . . yes
N(4) C(6) C(5) C(4) -1(1) . . . yes
N(4) C(6) C(5) C(21) 176(1) . . . yes
N(4) C(6) C(7) C(8) -2(1) . . . yes
N(4) C(9) C(8) C(7) 0(1) . . . yes
N(4) C(9) C(10) C(11) 1(2) . . . yes
N(4) C(9) C(10) C(35) -177(1) . . . yes
N(5) Zn(2) N(6) C(75) -15.6(10) . . . yes
N(5) Zn(2) N(6) C(78) 169(1) . . . yes
N(5) Zn(2) N(7) C(80) -94(1) . . . yes
N(5) Zn(2) N(7) C(83) 89(1) . . . yes
N(5) Zn(2) N(8) C(85) -175.5(9) . . . yes
N(5) Zn(2) N(8) C(88) 16.9(9) . . . yes
N(5) Zn(2) N(10) C(38) 124.4(10) . . . yes
N(5) Zn(2) N(10) C(39) -66(1) . . . yes
N(5) C(70) C(71) C(72) 0(1) . . . yes
N(5) C(70) C(89) C(88) 5(2) . . . yes
N(5) C(70) C(89) C(118) -173(1) . . . yes
N(5) C(73) C(72) C(71) -1(1) . . . yes
N(5) C(73) C(74) C(75) 0(2) . . . yes
N(5) C(73) C(74) C(90) -178(1) . . . yes
N(6) Zn(2) N(5) C(70) -179(1) . . . yes
N(6) Zn(2) N(5) C(73) 16.9(10) . . . yes
N(6) Zn(2) N(7) C(80) -10.7(9) . . . yes
N(6) Zn(2) N(7) C(83) 173.1(9) . . . yes
N(6) Zn(2) N(8) C(85) -93(1) . . . yes
N(6) Zn(2) N(8) C(88) 98(1) . . . yes
N(6) Zn(2) N(10) C(38) 32(1) . . . yes
N(6) Zn(2) N(10) C(39) -158.4(10) . . . yes
N(6) C(75) C(74) C(73) 1(2) . . . yes
N(6) C(75) C(74) C(90) 179(1) . . . yes
N(6) C(75) C(76) C(77) 0(1) . . . yes
N(6) C(78) C(77) C(76) 1(1) . . . yes
N(6) C(78) C(79) C(69) -176(1) . . . yes
N(6) C(78) C(79) C(80) -4(2) . . . yes
N(7) Zn(2) N(5) C(70) -96(1) . . . yes
N(7) Zn(2) N(5) C(73) 100(1) . . . yes
N(7) Zn(2) N(6) C(75) -177.3(10) . . . yes
N(7) Zn(2) N(6) C(78) 7(1) . . . yes
N(7) Zn(2) N(8) C(85) -13.5(9) . . . yes
N(7) Zn(2) N(8) C(88) 178.8(9) . . . yes
N(7) Zn(2) N(10) C(38) -58.0(10) . . . yes
N(7) Zn(2) N(10) C(39) 111.4(10) . . . yes
N(7) C(80) C(79) C(69) 173(1) . . . yes
N(7) C(80) C(79) C(78) 0(2) . . . yes
N(7) C(80) C(81) C(82) 1(1) . . . yes
N(7) C(83) C(82) C(81) 0(1) . . . yes
N(7) C(83) C(84) C(85) 0(1) . . . yes
N(7) C(83) C(84) C(104) -176(1) . . . yes
N(8) Zn(2) N(5) C(70) -18(1) . . . yes
N(8) Zn(2) N(5) C(73) 178.3(10) . . . yes
N(8) Zn(2) N(6) C(75) -97(1) . . . yes
N(8) Zn(2) N(6) C(78) 87(1) . . . yes
N(8) Zn(2) N(7) C(80) -172.2(9) . . . yes
N(8) Zn(2) N(7) C(83) 11.7(9) . . . yes
N(8) Zn(2) N(10) C(38) -146.6(10) . . . yes
N(8) Zn(2) N(10) C(39) 22(1) . . . yes
N(8) C(85) C(84) C(83) -1(1) . . . yes
N(8) C(85) C(84) C(104) 174(1) . . . yes
N(8) C(85) C(86) C(87) 3(1) . . . yes
N(8) C(88) C(87) C(86) 0(1) . . . yes
N(8) C(88) C(89) C(70) -6(2) . . . yes
N(8) C(88) C(89) C(118) 172(1) . . . yes
N(9) Zn(1) N(1) C(1) -89(1) . . . yes
N(9) Zn(1) N(1) C(4) 79.8(10) . . . yes
N(9) Zn(1) N(2) C(16) -79(1) . . . yes
N(9) Zn(1) N(2) C(19) 97.6(9) . . . yes
N(9) Zn(1) N(3) C(11) -79.2(10) . . . yes
N(9) Zn(1) N(3) C(14) 82(1) . . . yes
N(9) Zn(1) N(4) C(6) -89.7(10) . . . yes
N(9) Zn(1) N(4) C(9) 79.1(10) . . . yes
N(9) C(132) C(133) C(68) -14(3) . . 2_565 yes
N(9) C(134) C(69) C(68) -5(2) . 2_565 2_565 yes
N(9) C(134) C(69) C(79) -179(1) . 2_565 2_565 yes
N(10) Zn(2) N(5) C(70) 76(1) . . . yes
N(10) Zn(2) N(5) C(73) -87.3(10) . . . yes
N(10) Zn(2) N(6) C(75) 86.5(10) . . . yes
N(10) Zn(2) N(6) C(78) -88(1) . . . yes
N(10) Zn(2) N(7) C(80) 93.2(9) . . . yes
N(10) Zn(2) N(7) C(83) -82.9(9) . . . yes
N(10) Zn(2) N(8) C(85) 82.7(9) . . . yes
N(10) Zn(2) N(8) C(88) -84.9(9) . . . yes
N(10) C(38) C(37) C(36) 0(2) . . . yes
N(10) C(39) C(35) C(10) 177(1) . . . yes
N(10) C(39) C(35) C(36) -2(2) . . . yes
C(1) N(1) C(4) C(3) 0(1) . . . yes
C(1) N(1) C(4) C(5) -174(1) . . . yes
C(1) C(2) C(3) C(4) 1(1) . . . yes
C(1) C(20) C(19) C(18) -175(1) . . . yes
C(1) C(20) C(54) C(55) 61(1) . . . yes
C(1) C(20) C(54) C(59) -116(1) . . . yes
C(2) C(1) N(1) C(4) 0(1) . . . yes
C(2) C(1) C(20) C(19) -178(1) . . . yes
C(2) C(1) C(20) C(54) 8(1) . . . yes
C(2) C(3) C(4) C(5) 173(1) . . . yes
C(3) C(2) C(1) C(20) -178(1) . . . yes
C(3) C(4) C(5) C(6) -175(1) . . . yes
C(3) C(4) C(5) C(21) 6(1) . . . yes
C(4) N(1) C(1) C(20) 177(1) . . . yes
C(4) C(5) C(6) C(7) 175(1) . . . yes
C(4) C(5) C(21) C(22) 63(1) . . . yes
C(4) C(5) C(21) C(26) -116(1) . . . yes
C(5) C(6) N(4) C(9) 179(1) . . . yes
C(5) C(6) C(7) C(8) -179(1) . . . yes
C(5) C(21) C(22) C(23) -178(1) . . . yes
C(5) C(21) C(26) C(25) -179(1) . . . yes
C(6) N(4) C(9) C(8) 0(1) . . . yes
C(6) N(4) C(9) C(10) 175(1) . . . yes
C(6) C(5) C(21) C(22) -114(1) . . . yes
C(6) C(5) C(21) C(26) 65(1) . . . yes
C(6) C(7) C(8) C(9) 1(1) . . . yes
C(7) C(6) N(4) C(9) 1(1) . . . yes
C(7) C(6) C(5) C(21) -6(1) . . . yes
C(7) C(8) C(9) C(10) -176(1) . . . yes
C(8) C(9) C(10) C(11) 176(1) . . . yes
C(8) C(9) C(10) C(35) -2(1) . . . yes
C(9) C(10) C(11) C(12) 178(1) . . . yes
C(9) C(10) C(35) C(36) 112(1) . . . yes
C(9) C(10) C(35) C(39) -67(1) . . . yes
C(10) C(11) N(3) C(14) 175(1) . . . yes
C(10) C(11) C(12) C(13) -175(1) . . . yes
C(10) C(35) C(36) C(37) 178(1) . . . yes
C(11) N(3) C(14) C(13) -1(1) . . . yes
C(11) N(3) C(14) C(15) -176(1) . . . yes
C(11) C(10) C(35) C(36) -66(1) . . . yes
C(11) C(10) C(35) C(39) 112(1) . . . yes
C(11) C(12) C(13) C(14) 1(1) . . . yes
C(12) C(11) N(3) C(14) 2(1) . . . yes
C(12) C(11) C(10) C(35) -2(1) . . . yes
C(12) C(13) C(14) C(15) 174(1) . . . yes
C(13) C(14) C(15) C(16) 178(1) . . . yes
C(13) C(14) C(15) C(40) -2(1) . . . yes
C(14) C(15) C(16) C(17) 175(1) . . . yes
C(14) C(15) C(40) C(41) -74(1) . . . yes
C(14) C(15) C(40) C(45) 105(1) . . . yes
C(15) C(16) N(2) C(19) 177(1) . . . yes
C(15) C(16) C(17) C(18) -176(1) . . . yes
C(15) C(40) C(41) C(42) -179(1) . . . yes
C(15) C(40) C(45) C(44) 179(1) . . . yes
C(16) N(2) C(19) C(18) -2(1) . . . yes
C(16) N(2) C(19) C(20) -175(1) . . . yes
C(16) C(15) C(40) C(41) 104(1) . . . yes
C(16) C(15) C(40) C(45) -75(1) . . . yes
C(16) C(17) C(18) C(19) -1(1) . . . yes
C(17) C(16) N(2) C(19) 1(1) . . . yes
C(17) C(16) C(15) C(40) -3(1) . . . yes
C(17) C(18) C(19) C(20) 175(1) . . . yes
C(18) C(19) C(20) C(54) -1(1) . . . yes
C(19) C(20) C(54) C(55) -112(1) . . . yes
C(19) C(20) C(54) C(59) 69(1) . . . yes
C(20) C(54) C(55) C(56) 177(1) . . . yes
C(20) C(54) C(59) C(58) 179(1) . . . yes
C(21) C(22) C(23) C(24) -2(1) . . . yes
C(21) C(22) C(23) C(27) 179(1) . . . yes
C(21) C(26) C(25) C(24) -1(1) . . . yes
C(21) C(26) C(25) C(31) -178(1) . . . yes
C(22) C(21) C(26) C(25) 0(1) . . . yes
C(22) C(23) C(24) C(25) 1(1) . . . yes
C(22) C(23) C(27) C(28) -44(2) . . . yes
C(22) C(23) C(27) C(29) -154(1) . . . yes
C(22) C(23) C(27) C(30) 80(2) . . . yes
C(23) C(22) C(21) C(26) 1(1) . . . yes
C(23) C(24) C(25) C(26) 0(1) . . . yes
C(23) C(24) C(25) C(31) 177(1) . . . yes
C(24) C(23) C(27) C(28) 137(1) . . . yes
C(24) C(23) C(27) C(29) 27(2) . . . yes
C(24) C(23) C(27) C(30) -97(2) . . . yes
C(24) C(25) C(31) C(32) 44(1) . . . yes
C(24) C(25) C(31) C(33) 160(1) . . . yes
C(24) C(25) C(31) C(34) -69(2) . . . yes
C(25) C(24) C(23) C(27) -179(1) . . . yes
C(26) C(25) C(31) C(32) -137(1) . . . yes
C(26) C(25) C(31) C(33) -22(2) . . . yes
C(26) C(25) C(31) C(34) 108(2) . . . yes
C(35) C(36) C(37) C(38) 2(1) . . . yes
C(35) C(39) N(10) C(38) 4(1) . . . yes
C(37) C(36) C(35) C(39) 0(1) . . . yes
C(37) C(38) N(10) C(39) -3(1) . . . yes
C(40) C(41) C(42) C(43) 1(1) . . . yes
C(40) C(41) C(42) C(46) 178(1) . . . yes
C(40) C(45) C(44) C(43) -1(1) . . . yes
C(40) C(45) C(44) C(50) -178(1) . . . yes
C(41) C(40) C(45) C(44) 0(1) . . . yes
C(41) C(42) C(43) C(44) -3(2) . . . yes
C(41) C(42) C(46) C(47) 45(1) . . . yes
C(41) C(42) C(46) C(48) 156(1) . . . yes
C(41) C(42) C(46) C(49) -87(2) . . . yes
C(42) C(41) C(40) C(45) 0(1) . . . yes
C(42) C(43) C(44) C(45) 3(2) . . . yes
C(42) C(43) C(44) C(50) -179(1) . . . yes
C(43) C(42) C(46) C(47) -137(1) . . . yes
C(43) C(42) C(46) C(48) -26(2) . . . yes
C(43) C(42) C(46) C(49) 89(2) . . . yes
C(43) C(44) C(50) C(51) 65(2) . . . yes
C(43) C(44) C(50) C(52) -52(2) . . . yes
C(43) C(44) C(50) C(53) -166(2) . . . yes
C(44) C(43) C(42) C(46) 179(1) . . . yes
C(45) C(44) C(50) C(51) -118(2) . . . yes
C(45) C(44) C(50) C(52) 124(1) . . . yes
C(45) C(44) C(50) C(53) 10(2) . . . yes
C(54) C(55) C(56) C(57) 3(2) . . . yes
C(54) C(55) C(56) C(60) 179(1) . . . yes
C(54) C(59) C(58) C(57) 1(2) . . . yes
C(54) C(59) C(58) C(64) 175(1) . . . yes
C(55) C(54) C(59) C(58) 1(2) . . . yes
C(55) C(56) C(57) C(58) 0(2) . . . yes
C(55) C(56) C(60) C(61) 44(1) . . . yes
C(55) C(56) C(60) C(62) 160(1) . . . yes
C(55) C(56) C(60) C(63) -79(1) . . . yes
C(56) C(55) C(54) C(59) -4(2) . . . yes
C(56) C(57) C(58) C(59) -1(2) . . . yes
C(56) C(57) C(58) C(64) -174(1) . . . yes
C(57) C(56) C(60) C(61) -139(1) . . . yes
C(57) C(56) C(60) C(62) -23(2) . . . yes
C(57) C(56) C(60) C(63) 96(1) . . . yes
C(57) C(58) C(64) C(65) 101(1) . . . yes
C(57) C(58) C(64) C(66) -15(2) . . . yes
C(57) C(58) C(64) C(67) -140(1) . . . yes
C(58) C(57) C(56) C(60) -176(1) . . . yes
C(59) C(58) C(64) C(65) -71(1) . . . yes
C(59) C(58) C(64) C(66) 171(1) . . . yes
C(59) C(58) C(64) C(67) 46(1) . . . yes
C(68) C(69) C(79) C(78) 70(1) . . . yes
C(68) C(69) C(79) C(80) -103(1) . . . yes
C(69) C(68) C(133) C(132) -10(3) . 2_565 2_565 yes
C(69) C(79) C(78) C(77) 7(1) . . . yes
C(69) C(79) C(80) C(81) 1(1) . . . yes
C(69) C(134) N(9) C(132) -2(2) 2_565 2_565 2_565 yes
C(70) N(5) C(73) C(72) 1(1) . . . yes
C(70) N(5) C(73) C(74) -179(1) . . . yes
C(70) C(71) C(72) C(73) 1(1) . . . yes
C(70) C(89) C(88) C(87) 173(1) . . . yes
C(70) C(89) C(118) C(119) -66(1) . . . yes
C(70) C(89) C(118) C(123) 108(1) . . . yes
C(71) C(70) N(5) C(73) 0(1) . . . yes
C(71) C(70) C(89) C(88) -176(1) . . . yes
C(71) C(70) C(89) C(118) 3(1) . . . yes
C(71) C(72) C(73) C(74) 178(1) . . . yes
C(72) C(71) C(70) C(89) -178(1) . . . yes
C(72) C(73) C(74) C(75) 179(1) . . . yes
C(72) C(73) C(74) C(90) 1(1) . . . yes
C(73) N(5) C(70) C(89) 176(1) . . . yes
C(73) C(74) C(75) C(76) -172(1) . . . yes
C(73) C(74) C(90) C(91) 76(1) . . . yes
C(73) C(74) C(90) C(95) -105(1) . . . yes
C(74) C(75) N(6) C(78) -174(1) . . . yes
C(74) C(75) C(76) C(77) 175(1) . . . yes
C(74) C(90) C(91) C(92) 176(1) . . . yes
C(74) C(90) C(95) C(94) -177(1) . . . yes
C(75) N(6) C(78) C(77) -1(1) . . . yes
C(75) N(6) C(78) C(79) -178(1) . . . yes
C(75) C(74) C(90) C(91) -101(1) . . . yes
C(75) C(74) C(90) C(95) 75(1) . . . yes
C(75) C(76) C(77) C(78) -1(1) . . . yes
C(76) C(75) N(6) C(78) 0(1) . . . yes
C(76) C(75) C(74) C(90) 5(1) . . . yes
C(76) C(77) C(78) C(79) 178(1) . . . yes
C(77) C(78) C(79) C(80) 179(1) . . . yes
C(78) C(79) C(69) C(134) -103(1) . . 2_565 yes
C(78) C(79) C(80) C(81) -171(1) . . . yes
C(79) C(69) C(68) C(133) -172(1) . . 2_565 yes
C(79) C(80) N(7) C(83) -174(1) . . . yes
C(79) C(80) C(81) C(82) 174(1) . . . yes
C(80) N(7) C(83) C(82) 0(1) . . . yes
C(80) N(7) C(83) C(84) 175(1) . . . yes
C(80) C(79) C(69) C(134) 83(1) . . 2_565 yes
C(80) C(81) C(82) C(83) -1(1) . . . yes
C(81) C(80) N(7) C(83) -1(1) . . . yes
C(81) C(82) C(83) C(84) -174(1) . . . yes
C(82) C(83) C(84) C(85) 174(1) . . . yes
C(82) C(83) C(84) C(104) -2(1) . . . yes
C(83) C(84) C(85) C(86) -177(1) . . . yes
C(83) C(84) C(104) C(105) 94(1) . . . yes
C(83) C(84) C(104) C(109) -85(1) . . . yes
C(84) C(85) N(8) C(88) -179(1) . . . yes
C(84) C(85) C(86) C(87) 179(1) . . . yes
C(84) C(104) C(105) C(106) -177(1) . . . yes
C(84) C(104) C(109) C(108) 176(1) . . . yes
C(85) N(8) C(88) C(87) 1(1) . . . yes
C(85) N(8) C(88) C(89) -178(1) . . . yes
C(85) C(84) C(104) C(105) -82(1) . . . yes
C(85) C(84) C(104) C(109) 98(1) . . . yes
C(85) C(86) C(87) C(88) -2(1) . . . yes
C(86) C(85) N(8) C(88) -2(1) . . . yes
C(86) C(85) C(84) C(104) -1(1) . . . yes
C(86) C(87) C(88) C(89) -179(1) . . . yes
C(87) C(88) C(89) C(118) -6(1) . . . yes
C(88) C(89) C(118) C(119) 113(1) . . . yes
C(88) C(89) C(118) C(123) -70(1) . . . yes
C(89) C(118) C(119) C(120) 173(1) . . . yes
C(89) C(118) C(123) C(122) -174(1) . . . yes
C(90) C(91) C(92) C(93) 1(2) . . . yes
C(90) C(91) C(92) C(96) -178(1) . . . yes
C(90) C(95) C(94) C(93) 0(2) . . . yes
C(90) C(95) C(94) C(100) -179(1) . . . yes
C(91) C(90) C(95) C(94) 0(2) . . . yes
C(91) C(92) C(93) C(94) -1(2) . . . yes
C(91) C(92) C(96) C(97) -22(1) . . . yes
C(91) C(92) C(96) C(98) 95(1) . . . yes
C(91) C(92) C(96) C(99) -142(1) . . . yes
C(92) C(91) C(90) C(95) 0(2) . . . yes
C(92) C(93) C(94) C(95) 1(2) . . . yes
C(92) C(93) C(94) C(100) -179(1) . . . yes
C(93) C(92) C(96) C(97) 158(1) . . . yes
C(93) C(92) C(96) C(98) -84(1) . . . yes
C(93) C(92) C(96) C(99) 37(1) . . . yes
C(93) C(94) C(100) C(101) 57(1) . . . yes
C(93) C(94) C(100) C(102) -61(1) . . . yes
C(93) C(94) C(100) C(103) -179(1) . . . yes
C(94) C(93) C(92) C(96) 177(1) . . . yes
C(95) C(94) C(100) C(101) -123(1) . . . yes
C(95) C(94) C(100) C(102) 117(1) . . . yes
C(95) C(94) C(100) C(103) 0(2) . . . yes
C(104) C(105) C(106) C(107) 0(1) . . . yes
C(104) C(105) C(106) C(114) 175(1) . . . yes
C(104) C(109) C(108) C(107) 0(2) . . . yes
C(104) C(109) C(108) C(110) -178(1) . . . yes
C(105) C(104) C(109) C(108) -3(2) . . . yes
C(105) C(106) C(107) C(108) -2(2) . . . yes
C(105) C(106) C(114) C(115) -175(1) . . . yes
C(105) C(106) C(114) C(116) -54(1) . . . yes
C(105) C(106) C(114) C(117) 62(1) . . . yes
C(106) C(105) C(104) C(109) 2(2) . . . yes
C(106) C(107) C(108) C(109) 1(2) . . . yes
C(106) C(107) C(108) C(110) -178(1) . . . yes
C(107) C(106) C(114) C(115) 0(2) . . . yes
C(107) C(106) C(114) C(116) 121(1) . . . yes
C(107) C(106) C(114) C(117) -121(1) . . . yes
C(107) C(108) C(110) C(111) 123(1) . . . yes
C(107) C(108) C(110) C(112) 7(2) . . . yes
C(107) C(108) C(110) C(113) -108(1) . . . yes
C(108) C(107) C(106) C(114) -177(1) . . . yes
C(109) C(108) C(110) C(111) -57(1) . . . yes
C(109) C(108) C(110) C(112) -173(1) . . . yes
C(109) C(108) C(110) C(113) 70(1) . . . yes
C(118) C(119) C(120) C(121) 3(1) . . . yes
C(118) C(119) C(120) C(124) -178(1) . . . yes
C(118) C(123) C(122) C(121) -3(1) . . . yes
C(118) C(123) C(122) C(128) 178(1) . . . yes
C(119) C(118) C(123) C(122) 1(1) . . . yes
C(119) C(120) C(121) C(122) -6(2) . . . yes
C(119) C(120) C(124) C(125) -50(1) . . . yes
C(119) C(120) C(124) C(126) 66(1) . . . yes
C(119) C(120) C(124) C(127) -172(1) . . . yes
C(120) C(119) C(118) C(123) -1(2) . . . yes
C(120) C(121) C(122) C(123) 6(2) . . . yes
C(120) C(121) C(122) C(128) -175(1) . . . yes
C(121) C(120) C(124) C(125) 126(1) . . . yes
C(121) C(120) C(124) C(126) -116(1) . . . yes
C(121) C(120) C(124) C(127) 4(1) . . . yes
C(121) C(122) C(128) C(129) 0(2) . . . yes
C(121) C(122) C(128) C(130) -123(1) . . . yes
C(121) C(122) C(128) C(131) 118(1) . . . yes
C(122) C(121) C(120) C(124) 176(1) . . . yes
C(123) C(122) C(128) C(129) 177(1) . . . yes
C(123) C(122) C(128) C(130) 54(1) . . . yes
C(123) C(122) C(128) C(131) -63(1) . . . yes
C(133) C(68) C(69) C(134) -1(2) 2_565 2_565 . yes
C(133) C(132) N(9) C(134) 8(2) . . . yes
C(133) C(132) N(9) C(134) 8(2) . . . yes
